data_2243348
loop_
_publ_author_name
'M'hamedi, Ahmed'
'Batsanov, Andrei S.'

_publ_section_title
;
 Phosphorescent mono- and diiridium(III) complexes cyclometalated by
 fluorenyl- or phenyl-pyridino ligands with bulky substituents, as
 prospective OLED dopants
;
_journal_coeditor_code HB7885
_journal_issue 3
_journal_name_full 'Acta Crystallographica Section E'
_journal_page_first 392
_journal_page_last 399
_journal_paper_doi 10.1107/S2056989020001784
_journal_volume 76
_journal_year 2020
_chemical_formula_iupac '[Ir (C31 H38 N O)3], C5 H12'
_chemical_formula_moiety 'C93 H114 Ir N3 O3, C5 H12'
_chemical_formula_sum 'C98 H126 Ir N3 O3'
_chemical_formula_weight 1586.21
_chemical_name_systematic
'Tris[9,9-dihexyl-2-(5-methoxypyridin-2-yl-\k<i>N</i>)-9<i>H</i>-fluoren-3-yl-\k<i>C</i>^3^]iridium pentane monosolvate'
_space_group_crystal_system triclinic
_space_group_IT_number 2
_space_group_name_Hall '-P 1'
_space_group_name_H-M_alt 'P -1'
_atom_sites_solution_hydrogens mixed
_audit_creation_method
;
Olex2 1.3-alpha
(compiled Nov 21 2019 18:26:39 for OlexSys, GUI svn.r6003)
;
_cell_angle_alpha 91.9252(12)
_cell_angle_beta 97.8137(12)
_cell_angle_gamma 117.3489(11)
_cell_formula_units_Z 2
_cell_length_a 16.4880(5)
_cell_length_b 17.0003(5)
_cell_length_c 17.0288(5)
_cell_measurement_reflns_used 9920
_cell_measurement_temperature 120
_cell_measurement_theta_max 26.38
_cell_measurement_theta_min 2.37
_cell_volume 4175.2(2)
_computing_cell_refinement
;
SAINT (Bruker, 2008)
;
_computing_data_collection
;
SMART (Bruker, 2001)
;
_computing_data_reduction
;
SAINT (Bruker, 2008)
;
_computing_molecular_graphics
;
<i>OLEX2</i> (Dolomanov <i>et al.</i>,  2009)
;
_computing_publication_material
;
<i>OLEX2</i> (Dolomanov <i>et al.</i>,  2009)
;
_computing_structure_refinement
;
ShelXL2018 (Sheldrick, 2015b)
;
_computing_structure_solution
;
SHELXS (Sheldrick, 2008)
;
_diffrn_ambient_temperature 120
_diffrn_detector 'CCD area detector'
_diffrn_detector_area_resol_mean 5.6
_diffrn_measured_fraction_theta_full 1.000
_diffrn_measured_fraction_theta_max 0.996
_diffrn_measurement_device 'three-circle diffractometer'
_diffrn_measurement_device_type 'Bruker SMART CCD 6000'
_diffrn_measurement_method '\w scans'
_diffrn_radiation_monochromator Parallel,graphite
_diffrn_radiation_probe x-ray
_diffrn_radiation_type MoK\a
_diffrn_radiation_wavelength 0.71073
_diffrn_reflns_av_R_equivalents 0.0708
_diffrn_reflns_av_unetI/netI 0.1085
_diffrn_reflns_limit_h_max 21
_diffrn_reflns_limit_h_min -21
_diffrn_reflns_limit_k_max 22
_diffrn_reflns_limit_k_min -22
_diffrn_reflns_limit_l_max 22
_diffrn_reflns_limit_l_min -22
_diffrn_reflns_number 46917
_diffrn_reflns_theta_full 25.242
_diffrn_reflns_theta_max 27.511
_diffrn_reflns_theta_min 1.214
_diffrn_source 'sealed X-ray tube'
_diffrn_source_current 35.0
_diffrn_source_power 1.75
_diffrn_source_voltage 50.0
_exptl_absorpt_coefficient_mu 1.651
_exptl_absorpt_correction_T_max 0.8495
_exptl_absorpt_correction_T_min 0.8030
_exptl_absorpt_correction_type multi-scan
_exptl_absorpt_process_details
;
(SADABS; Krause <i>et al.</i>,  2015)
;
_exptl_crystal_colour yellow
_exptl_crystal_density_diffrn 1.262
_exptl_crystal_description block
_exptl_crystal_F_000 1672
_exptl_crystal_size_max 0.11
_exptl_crystal_size_mid 0.07
_exptl_crystal_size_min 0.04
_refine_diff_density_max 1.728
_refine_diff_density_min -0.855
_refine_ls_extinction_method none
_refine_ls_goodness_of_fit_ref 0.911
_refine_ls_hydrogen_treatment constr
_refine_ls_matrix_type full
_refine_ls_number_parameters 1358
_refine_ls_number_reflns 19128
_refine_ls_number_restraints 1114
_refine_ls_restrained_S_all 0.942
_refine_ls_R_factor_all 0.0740
_refine_ls_R_factor_gt 0.0417
_refine_ls_shift/su_max 0.004
_refine_ls_shift/su_mean 0.000
_refine_ls_structure_factor_coef Fsqd
_refine_ls_weighting_details 'w=1/[\s^2^(Fo^2^)+(0.0260P)^2^] where P=(Fo^2^+2Fc^2^)/3'
_refine_ls_weighting_scheme calc
_refine_ls_wR_factor_gt 0.0688
_refine_ls_wR_factor_ref 0.0759
_reflns_number_gt 13949
_reflns_number_total 19128
_reflns_threshold_expression 'I > 2\s(I)'
_cod_data_source_file hb7885sup1.cif
_cod_data_source_block I
_cod_original_cell_volume 4175.2(3)
_cod_database_code 2243348
_shelx_space_group_comment
;
The symmetry employed for this shelxl refinement is uniquely defined
by the following loop, which should always be used as a source of
symmetry information in preference to the above space-group names.
They are only intended as comments.
;
_shelx_estimated_absorpt_t_min 0.839
_shelx_estimated_absorpt_t_max 0.937

loop_
_space_group_symop_operation_xyz
'x, y, z'
'-x, -y, -z'

loop_
_atom_site_type_symbol
_atom_site_label
_atom_site_fract_x
_atom_site_fract_y
_atom_site_fract_z
_atom_site_U_iso_or_equiv
_atom_site_adp_type
_atom_site_calc_flag
_atom_site_occupancy
_atom_site_disorder_assembly
_atom_site_disorder_group
Ir Ir 0.31386(2) 0.66708(2) 0.41146(2) 0.01857(4) Uani d 1 . .
O O2 0.13331(19) 0.60982(18) 0.66372(15) 0.0417(7) Uani d 1 . .
N N1 0.36370(19) 0.7927(2) 0.47826(16) 0.0199(7) Uani d 1 . .
N N2 0.21147(18) 0.59240(19) 0.48141(16) 0.0171(6) Uani d 1 . .
C C7 0.3206(2) 0.8412(3) 0.4527(2) 0.0247(8) Uani d 1 . .
C C8 0.3470(2) 0.9236(3) 0.4933(2) 0.0332(10) Uani d 1 . .
H H8 0.315976 0.956674 0.475663 0.040 Uiso d 1 . .
C C9 0.4172(2) 0.9587(3) 0.5587(2) 0.0279(9) Uani d 1 . .
H H9 0.435109 1.015300 0.586099 0.033 Uiso d 1 . .
C C10 0.4604(2) 0.9088(3) 0.5834(2) 0.0314(9) Uani d 1 . .
C C11 0.4323(2) 0.8266(2) 0.5417(2) 0.0274(9) Uani d 1 . .
H H11 0.462678 0.792825 0.558575 0.033 Uiso d 1 . .
C C19 0.2515(2) 0.5464(2) 0.3469(2) 0.0215(8) Uani d 1 . .
C C20 0.2749(2) 0.5202(3) 0.2775(2) 0.0264(8) Uani d 1 . .
H H20 0.325118 0.562731 0.255432 0.032 Uiso d 1 . .
C C21 0.2255(3) 0.4334(3) 0.2407(2) 0.0308(9) Uani d 1 . .
C C22 0.1493(3) 0.3698(3) 0.2695(2) 0.0381(10) Uani d 1 . .
C C23 0.1240(2) 0.3930(3) 0.3370(2) 0.0361(10) Uani d 1 . .
H H23 0.072209 0.350170 0.357125 0.043 Uiso d 1 . .
C C24 0.1752(2) 0.4793(2) 0.3762(2) 0.0237(8) Uani d 1 . .
C C25 0.1543(2) 0.5059(2) 0.4501(2) 0.0193(7) Uani d 1 . .
C C26 0.0853(2) 0.4518(2) 0.4915(2) 0.0241(8) Uani d 1 . .
H H26 0.044333 0.392169 0.469197 0.029 Uiso d 1 . .
C C27 0.0751(2) 0.4820(2) 0.5630(2) 0.0238(8) Uani d 1 . .
H H27 0.028585 0.443697 0.591056 0.029 Uiso d 1 . .
C C28 0.1344(3) 0.5694(2) 0.5937(2) 0.0235(8) Uani d 1 . .
C C29 0.2009(2) 0.6224(2) 0.55021(19) 0.0203(8) Uani d 1 . .
H H29 0.240932 0.682756 0.570954 0.024 Uiso d 1 . .
C C30 0.2415(3) 0.3895(3) 0.1730(2) 0.0333(9) Uani d 1 . .
C C31 0.3118(3) 0.4221(3) 0.1271(2) 0.0375(10) Uani d 1 . .
H H31 0.357650 0.482873 0.135077 0.045 Uiso d 1 . .
C C32 0.3126(3) 0.3625(3) 0.0698(2) 0.0446(12) Uani d 1 . .
H H32 0.359715 0.383465 0.037724 0.054 Uiso d 1 . .
C C33 0.2469(3) 0.2742(3) 0.0580(2) 0.0477(12) Uani d 1 . .
H H33 0.250002 0.234826 0.018991 0.057 Uiso d 1 . .
C C34 0.1762(3) 0.2424(3) 0.1028(2) 0.0430(11) Uani d 1 . .
H H34 0.130227 0.181637 0.093934 0.052 Uiso d 1 . .
C C35 0.1742(3) 0.3005(3) 0.1605(2) 0.0377(10) Uani d 1 . .
C C36 0.1066(3) 0.2798(3) 0.2189(3) 0.0441(11) Uani d 1 . .
C C67 0.0931(3) 1.0219(3) -0.0702(3) 0.0469(12) Uani d 1 . .
H H67A 0.059846 0.981690 -0.119432 0.070 Uiso d 0.5 A 1
H H67B 0.144946 1.076060 -0.082482 0.070 Uiso d 0.5 A 1
H H67C 0.050716 1.037630 -0.046762 0.070 Uiso d 0.5 A 1
H H67D 0.045886 0.985100 -0.116102 0.070 Uiso d 0.5 B 2
H H67E 0.139036 1.076500 -0.087852 0.070 Uiso d 0.5 B 2
H H67F 0.063606 1.037290 -0.030382 0.070 Uiso d 0.5 B 2
C C68 0.0762(3) 0.5530(3) 0.7158(2) 0.0499(13) Uani d 1 . .
H H68A 0.010813 0.529120 0.691859 0.075 Uiso calc 1 . .
H H68B 0.088056 0.587280 0.767255 0.075 Uiso calc 1 . .
H H68C 0.090669 0.503698 0.723869 0.075 Uiso calc 1 . .
C C75 0.1016(3) 0.2037(3) 0.2673(3) 0.0473(12) Uani d 1 . .
H H75A 0.076496 0.148649 0.230131 0.057 Uiso d 1 . .
H H75B 0.056836 0.193699 0.303961 0.057 Uiso d 1 . .
C C76 0.1918(3) 0.2166(3) 0.3164(3) 0.0440(12) Uani d 1 . .
H H76A 0.237510 0.227415 0.280549 0.053 Uiso d 1 F .
H H76B 0.216390 0.270365 0.355089 0.053 Uiso d 1 . .
O O1 0.5212(7) 0.9382(8) 0.6548(6) 0.030(2) Uani d 0.5 C 1
C C1 0.2209(6) 0.7022(5) 0.3565(5) 0.0169(11) Uiso d 0.5 D 1
C C2 0.1481(5) 0.6589(6) 0.2929(5) 0.0171(11) Uiso d 0.5 D 1
H H2 0.132963 0.600682 0.271090 0.020 Uiso calc 0.5 D 1
C C3 0.0975(5) 0.7001(5) 0.2611(4) 0.0143(18) Uiso d 0.5 D 1
C C4 0.1153(5) 0.7841(5) 0.2928(4) 0.0179(16) Uiso d 0.5 D 1
C C5 0.1847(5) 0.8282(5) 0.3568(4) 0.0170(16) Uiso d 0.5 D 1
H H5 0.197133 0.885457 0.379083 0.020 Uiso d 0.5 D 1
C C6 0.2368(5) 0.7866(5) 0.3899(4) 0.0146(19) Uiso d 0.5 D 1
C C12 0.0208(5) 0.6692(5) 0.1928(4) 0.0177(19) Uiso d 0.5 D 1
C C13 -0.0233(6) 0.5908(6) 0.1417(5) 0.0215(12) Uiso d 0.5 D 1
H H13 -0.005164 0.545589 0.148270 0.026 Uiso calc 0.5 D 1
C C14 -0.0937(6) 0.5791(6) 0.0814(5) 0.0220(12) Uiso d 0.5 D 1
H H14 -0.126014 0.524478 0.047708 0.026 Uiso calc 0.5 D 1
C C15 -0.1180(6) 0.6469(5) 0.0693(5) 0.025(2) Uiso d 0.5 D 1
H H15 -0.170229 0.635552 0.030328 0.030 Uiso d 0.5 D 1
C C16 -0.0749(5) 0.7244(5) 0.1199(4) 0.0204(17) Uiso d 0.5 D 1
H H16 -0.092159 0.770173 0.112675 0.025 Uiso d 0.5 D 1
C C17 -0.0054(5) 0.7359(5) 0.1821(4) 0.0196(16) Uiso d 0.5 D 1
C C18 0.0503(5) 0.8155(5) 0.2457(5) 0.0155(16) Uani d 0.5 D 1
C C55 0.5425(8) 1.0169(9) 0.7041(7) 0.029(3) Uani d 0.5 C 1
H H55A 0.569555 1.068714 0.674356 0.043 Uiso calc 0.5 C 1
H H55B 0.586821 1.023926 0.751723 0.043 Uiso calc 0.5 C 1
H H55C 0.485599 1.012279 0.719937 0.043 Uiso calc 0.5 C 1
C C56 -0.0105(6) 0.8302(6) 0.2995(5) 0.0164(18) Uani d 0.5 D 1
H H56A -0.046493 0.855852 0.268975 0.020 Uiso d 0.5 D 1
H H56B 0.030757 0.874492 0.345076 0.020 Uiso d 0.5 D 1
C C57 -0.0772(5) 0.7467(5) 0.3321(5) 0.0207(16) Uani d 0.5 D 1
H H57A -0.125993 0.706548 0.287690 0.025 Uiso d 0.5 D 1
H H57B -0.043343 0.714948 0.354620 0.025 Uiso d 0.5 D 1
C C58 -0.1226(5) 0.7682(5) 0.3964(4) 0.0243(16) Uani d 0.5 D 1
H H58A -0.072599 0.813072 0.437373 0.029 Uiso d 0.5 D 1
H H58B -0.159139 0.796432 0.371733 0.029 Uiso d 0.5 D 1
C C59 -0.1837(8) 0.6938(7) 0.4382(6) 0.033(2) Uani d 0.5 D 1
H H59A -0.148403 0.664144 0.462273 0.039 Uiso d 0.5 D 1
H H59B -0.202253 0.718134 0.482033 0.039 Uiso d 0.5 D 1
C C60 -0.2756(6) 0.6198(5) 0.3798(4) 0.0272(17) Uani d 0.5 D 1
H H60A -0.294383 0.650373 0.338183 0.033 Uiso d 0.5 D 1
H H60B -0.326133 0.594073 0.411543 0.033 Uiso d 0.5 D 1
C C61 -0.2663(5) 0.5447(5) 0.3399(4) 0.0271(17) Uani d 0.5 D 1
H H61A -0.253114 0.510742 0.380440 0.041 Uiso calc 0.5 D 1
H H61B -0.215474 0.569153 0.309228 0.041 Uiso calc 0.5 D 1
H H61C -0.324225 0.505468 0.303913 0.041 Uiso calc 0.5 D 1
C C62 0.1071(5) 0.9027(6) 0.2087(5) 0.0211(17) Uani d 0.5 D 1
H H62A 0.144851 0.950717 0.252725 0.025 Uiso d 0.5 D 1
H H62B 0.063441 0.919887 0.177735 0.025 Uiso d 0.5 D 1
C C63 0.1717(6) 0.8980(6) 0.1551(6) 0.026(2) Uani d 0.5 D 1
H H63A 0.210984 0.874685 0.184062 0.031 Uiso d 0.5 D 1
H H63B 0.133554 0.854905 0.107832 0.031 Uiso d 0.5 D 1
C C64 0.2333(5) 0.9862(5) 0.1264(5) 0.0309(18) Uani d 0.5 D 1
H H64A 0.269725 1.029477 0.174036 0.037 Uiso d 0.5 D 1
H H64B 0.277655 0.977667 0.097966 0.037 Uiso d 0.5 D 1
C C65 0.1846(6) 1.0276(6) 0.0722(5) 0.031(2) Uani d 0.5 D 1
H H65A 0.231777 1.086562 0.061309 0.037 Uiso d 0.5 D 1
H H65B 0.141057 1.037312 0.100839 0.037 Uiso d 0.5 D 1
C C66 0.1328(13) 0.9721(13) -0.0070(7) 0.037(3) Uani d 0.5 D 1
H H66A 0.173953 0.954937 -0.032029 0.044 Uiso d 0.5 D 1
H H66B 0.079943 0.916637 0.003621 0.044 Uiso d 0.5 D 1
C C69 -0.0006(6) 0.2390(6) 0.1885(6) 0.0221(16) Uani d 0.5 E 1
H H69A -0.033745 0.235853 0.233445 0.026 Uiso d 0.5 E 1
H H69B -0.025685 0.178243 0.160815 0.026 Uiso d 0.5 E 1
C C70 -0.0110(8) 0.3013(7) 0.1311(7) 0.026(2) Uani d 0.5 E 1
H H70A 0.019842 0.362440 0.159028 0.031 Uiso d 0.5 E 1
H H70B 0.021482 0.301800 0.086078 0.031 Uiso d 0.5 E 1
C C71 -0.1113(5) 0.2761(6) 0.0978(5) 0.0272(18) Uani d 0.5 E 1
H H71A -0.144306 0.212378 0.076447 0.033 Uiso d 0.5 E 1
H H71B -0.141306 0.283668 0.141947 0.033 Uiso d 0.5 E 1
C C72 -0.1224(9) 0.3302(7) 0.0331(9) 0.030(3) Uani d 0.5 E 1
H H72A -0.084753 0.394031 0.053396 0.036 Uiso d 0.5 E 1
H H72B -0.096263 0.318871 -0.012414 0.036 Uiso d 0.5 E 1
C C73 -0.2200(5) 0.3136(6) 0.0028(5) 0.036(2) Uani d 0.5 E 1
H H73A -0.260510 0.248566 -0.008842 0.044 Uiso d 0.5 E 1
H H73B -0.242470 0.335676 0.045218 0.044 Uiso d 0.5 E 1
C C74 -0.2285(11) 0.3576(9) -0.0708(8) 0.038(3) Uani d 0.5 E 1
H H74A -0.185485 0.421548 -0.060777 0.057 Uiso calc 0.5 E 1
H H74B -0.292076 0.348574 -0.084530 0.057 Uiso calc 0.5 E 1
H H74C -0.213449 0.331304 -0.115111 0.057 Uiso calc 0.5 E 1
O O1B 0.5424(7) 0.9298(8) 0.6356(6) 0.025(2) Uani d 0.5 C 2
C C1B 0.2381(6) 0.7177(5) 0.3512(5) 0.0169(11) Uiso d 0.5 D 2
C C2B 0.1680(5) 0.6738(6) 0.2846(5) 0.0171(11) Uiso d 0.5 D 2
H H2B 0.152520 0.614587 0.265781 0.020 Uiso calc 0.5 D 2
C C3B 0.1205(5) 0.7151(5) 0.2456(5) 0.020(2) Uiso d 0.5 D 2
C C4B 0.1434(5) 0.8031(5) 0.2701(4) 0.0184(16) Uiso d 0.5 D 2
C C5B 0.2109(5) 0.8491(5) 0.3350(4) 0.0177(16) Uiso d 0.5 D 2
H H5B 0.226039 0.908583 0.352689 0.021 Uiso d 0.5 D 2
C C6B 0.2578(5) 0.8070(5) 0.3752(4) 0.0160(19) Uiso d 0.5 D 2
C C12B 0.0443(5) 0.6823(5) 0.1773(4) 0.0175(19) Uiso d 0.5 D 2
C C13B -0.0040(6) 0.5995(6) 0.1330(5) 0.0215(12) Uiso d 0.5 D 2
H H13B 0.010432 0.552751 0.145305 0.026 Uiso calc 0.5 D 2
C C14B -0.0738(6) 0.5861(6) 0.0706(5) 0.0220(12) Uiso d 0.5 D 2
H H14B -0.107655 0.529471 0.040006 0.026 Uiso calc 0.5 D 2
C C15B -0.0950(6) 0.6540(5) 0.0521(5) 0.025(2) Uiso d 0.5 D 2
H H15B -0.136999 0.645873 0.004675 0.030 Uiso d 0.5 D 2
C C16B -0.0460(5) 0.7378(5) 0.0956(4) 0.0230(18) Uiso d 0.5 D 2
H H16B -0.060562 0.784464 0.083121 0.028 Uiso d 0.5 D 2
C C17B 0.0236(5) 0.7511(5) 0.1579(4) 0.0205(17) Uiso d 0.5 D 2
C C18B 0.0841(6) 0.8351(6) 0.2160(5) 0.0178(16) Uani d 0.5 D 2
C C55B 0.5691(9) 1.0092(10) 0.6860(8) 0.033(3) Uani d 0.5 C 2
H H55D 0.578707 1.058122 0.653395 0.050 Uiso calc 0.5 C 2
H H55E 0.626794 1.023909 0.722320 0.050 Uiso calc 0.5 C 2
H H55F 0.520208 1.000070 0.717056 0.050 Uiso calc 0.5 C 2
C C56B 0.0236(5) 0.8604(5) 0.2619(5) 0.0220(16) Uani d 0.5 D 2
H H56C -0.007242 0.886308 0.225153 0.026 Uiso d 0.5 D 2
H H56D 0.064988 0.907698 0.305463 0.026 Uiso d 0.5 D 2
C C57B -0.0505(7) 0.7856(7) 0.2983(6) 0.027(2) Uani d 0.5 D 2
H H57C -0.019962 0.762480 0.338476 0.033 Uiso d 0.5 D 2
H H57D -0.089972 0.736280 0.255766 0.033 Uiso d 0.5 D 2
C C58B -0.1111(5) 0.8154(6) 0.3369(5) 0.0355(19) Uani d 0.5 D 2
H H58C -0.076800 0.847879 0.389922 0.043 Uiso d 0.5 D 2
H H58D -0.122650 0.857489 0.304392 0.043 Uiso d 0.5 D 2
C C59B -0.2033(6) 0.7399(6) 0.3489(6) 0.047(2) Uani d 0.5 D 2
H H59C -0.237676 0.708910 0.295467 0.057 Uiso d 0.5 D 2
H H59D -0.238896 0.766730 0.370417 0.057 Uiso d 0.5 D 2
C C60B -0.2043(8) 0.6693(8) 0.4012(6) 0.041(2) Uani d 0.5 D 2
H H60C -0.160963 0.648931 0.385238 0.049 Uiso d 0.5 D 2
H H60D -0.267022 0.617431 0.391178 0.049 Uiso d 0.5 D 2
C C61B -0.1804(9) 0.6953(9) 0.4853(6) 0.073(4) Uani d 0.5 D 2
H H61D -0.117047 0.744537 0.497883 0.110 Uiso calc 0.5 D 2
H H61E -0.184227 0.644638 0.513323 0.110 Uiso calc 0.5 D 2
H H61F -0.223434 0.714699 0.502326 0.110 Uiso calc 0.5 D 2
C C62B 0.1432(6) 0.9140(6) 0.1734(5) 0.0202(18) Uani d 0.5 D 2
H H62C 0.102303 0.935198 0.144108 0.024 Uiso d 0.5 D 2
H H62D 0.188153 0.962828 0.214268 0.024 Uiso d 0.5 D 2
C C63B 0.1968(6) 0.8964(5) 0.1156(5) 0.0254(18) Uani d 0.5 D 2
H H63C 0.234716 0.871229 0.143561 0.030 Uiso d 0.5 D 2
H H63D 0.151956 0.851099 0.071991 0.030 Uiso d 0.5 D 2
C C64B 0.2598(5) 0.9790(5) 0.0780(5) 0.0308(18) Uani d 0.5 D 2
H H64C 0.289624 0.961161 0.039218 0.037 Uiso d 0.5 D 2
H H64D 0.309514 1.021191 0.120848 0.037 Uiso d 0.5 D 2
C C65B 0.2108(6) 1.0274(6) 0.0359(5) 0.0289(19) Uani d 0.5 D 2
H H65C 0.257721 1.082126 0.017999 0.035 Uiso d 0.5 D 2
H H65D 0.181690 1.045795 0.074859 0.035 Uiso d 0.5 D 2
C C66B 0.1374(11) 0.9732(12) -0.0360(6) 0.033(3) Uani d 0.5 D 2
H H66C 0.166512 0.956997 -0.076448 0.040 Uiso calc 0.5 D 2
H H66D 0.090461 0.917377 -0.019475 0.040 Uiso calc 0.5 D 2
C C69B 0.0147(7) 0.2678(6) 0.1625(6) 0.0221(16) Uani d 0.5 E 2
H H69C -0.034115 0.248401 0.196286 0.026 Uiso d 0.5 E 2
H H69D -0.003135 0.216261 0.122856 0.026 Uiso d 0.5 E 2
C C70B 0.0043(8) 0.3373(7) 0.1153(7) 0.025(2) Uani d 0.5 E 2
H H70C 0.002530 0.382285 0.152440 0.030 Uiso d 0.5 E 2
H H70D 0.058910 0.367905 0.088820 0.030 Uiso d 0.5 E 2
C C71B -0.0838(6) 0.2970(6) 0.0528(6) 0.034(2) Uani d 0.5 E 2
H H71C -0.135504 0.253261 0.076851 0.041 Uiso d 0.5 E 2
H H71D -0.074584 0.264181 0.008681 0.041 Uiso d 0.5 E 2
C C72B -0.1113(9) 0.3634(7) 0.0184(8) 0.029(3) Uani d 0.5 E 2
H H72C -0.129388 0.390013 0.060897 0.035 Uiso d 0.5 E 2
H H72D -0.056838 0.411873 0.001107 0.035 Uiso d 0.5 E 2
C C73B -0.1905(6) 0.3241(6) -0.0518(6) 0.040(2) Uani d 0.5 E 2
H H73C -0.173227 0.295604 -0.093581 0.048 Uiso d 0.5 E 2
H H73D -0.245497 0.276924 -0.033991 0.048 Uiso d 0.5 E 2
C C74B -0.2172(11) 0.3911(10) -0.0890(10) 0.051(4) Uani d 0.5 E 2
H H74D -0.163553 0.437699 -0.107678 0.077 Uiso calc 0.5 E 2
H H74E -0.237310 0.418021 -0.049181 0.077 Uiso calc 0.5 E 2
H H74F -0.267920 0.360532 -0.134245 0.077 Uiso calc 0.5 E 2
C C77B 0.1690(6) 0.1365(6) 0.3585(6) 0.0401(15) Uiso d 0.5 F 2
H H77A 0.123784 0.129850 0.393728 0.048 Uiso d 0.5 F 2
H H77B 0.142844 0.082120 0.320328 0.048 Uiso d 0.5 F 2
C C78B 0.2593(5) 0.1520(5) 0.4077(5) 0.0308(18) Uani d 0.5 F 2
H H78A 0.300010 0.143052 0.374782 0.037 Uiso d 0.5 F 2
H H78B 0.291960 0.214492 0.432702 0.037 Uiso d 0.5 F 2
C C79B 0.2398(5) 0.0900(5) 0.4717(4) 0.0275(17) Uani d 0.5 F 2
H H79A 0.211373 0.027844 0.446620 0.033 Uiso d 0.5 F 2
H H79B 0.194793 0.095774 0.501250 0.033 Uiso d 0.5 F 2
C C80B 0.3265(5) 0.1095(5) 0.5296(4) 0.0283(17) Uani d 0.5 F 2
H H80A 0.310832 0.067892 0.570280 0.042 Uiso d 0.5 F 2
H H80B 0.354182 0.170702 0.555290 0.042 Uiso d 0.5 F 2
H H80C 0.370772 0.102762 0.500630 0.042 Uiso d 0.5 F 2
O O3B 0.4563(4) 0.5453(5) 0.6547(3) 0.0266(14) Uani d 0.5 D -2
N N3B 0.4196(6) 0.6481(7) 0.4829(4) 0.0153(17) Uani d 0.5 D -2
C C37B 0.4226(4) 0.7280(5) 0.3517(4) 0.0203(12) Uiso d 0.5 D -2
C C38B 0.4236(5) 0.7644(5) 0.2778(4) 0.0161(11) Uiso d 0.5 D -2
H H38B 0.368830 0.764924 0.252550 0.019 Uiso d 0.5 D -2
C C39B 0.5013(6) 0.7967(5) 0.2408(4) 0.0154(16) Uani d 0.5 D -2
C C40B 0.5830(5) 0.7975(5) 0.2773(4) 0.0216(15) Uani d 0.5 D -2
C C41B 0.5878(4) 0.7664(5) 0.3501(4) 0.0213(15) Uani d 0.5 D -2
H H41B 0.643577 0.767955 0.375566 0.026 Uiso d 0.5 D -2
C C42B 0.5086(4) 0.7313(5) 0.3860(4) 0.0178(15) Uani d 0.5 D -2
C C43B 0.5044(4) 0.6867(5) 0.4584(4) 0.0186(15) Uani d 0.5 D -2
C C44B 0.5790(5) 0.6809(5) 0.5045(4) 0.0242(16) Uani d 0.5 D -2
H H44B 0.638532 0.710291 0.489759 0.029 Uiso d 0.5 D -2
C C45B 0.5672(5) 0.6343(5) 0.5697(4) 0.0242(16) Uani d 0.5 D -2
H H45B 0.617500 0.629227 0.599087 0.029 Uiso d 0.5 D -2
C C46B 0.4804(5) 0.5942(5) 0.5919(5) 0.0195(17) Uani d 0.5 D -2
C C47B 0.4092(9) 0.6039(11) 0.5468(6) 0.015(2) Uani d 0.5 D -2
H H47B 0.350230 0.578082 0.563000 0.018 Uiso d 0.5 D -2
C C48B 0.5136(5) 0.8269(5) 0.1618(4) 0.0202(15) Uani d 0.5 D -2
C C49B 0.4543(5) 0.8379(5) 0.1032(5) 0.0270(18) Uani d 0.5 D -2
H H49B 0.395309 0.828774 0.112526 0.032 Uiso d 0.5 D -2
C C50B 0.4822(6) 0.8619(5) 0.0297(5) 0.0315(18) Uani d 0.5 D -2
H H50B 0.440859 0.867579 -0.011559 0.038 Uiso d 0.5 D -2
C C51B 0.5689(6) 0.8771(6) 0.0171(5) 0.029(2) Uani d 0.5 D -2
H H51B 0.586879 0.893595 -0.033006 0.034 Uiso d 0.5 D -2
C C52B 0.6305(5) 0.8698(5) 0.0765(4) 0.0278(16) Uani d 0.5 D -2
H H52B 0.690364 0.881281 0.067503 0.033 Uiso d 0.5 D -2
C C53B 0.6020(6) 0.8443(5) 0.1496(5) 0.0208(17) Uani d 0.5 D -2
C C54B 0.6573(5) 0.8318(6) 0.2229(4) 0.0251(17) Uani d 0.5 D -2
C C81B 0.5305(5) 0.5406(5) 0.7067(5) 0.0302(18) Uani d 0.5 D -2
H H81A 0.561443 0.516516 0.675463 0.045 Uiso calc 0.5 D -2
H H81B 0.505113 0.501641 0.747820 0.045 Uiso calc 0.5 D -2
H H81C 0.575410 0.600399 0.732060 0.045 Uiso calc 0.5 D -2
C C82B 0.7418(5) 0.9207(6) 0.2596(5) 0.0337(19) Uani d 0.5 D -2
H H82A 0.789131 0.935908 0.224666 0.040 Uiso d 0.5 D -2
H H82B 0.768811 0.911908 0.312006 0.040 Uiso d 0.5 D -2
C C83B 0.7246(6) 1.0012(6) 0.2705(7) 0.060(3) Uani d 0.5 D -2
H H83A 0.719013 1.024677 0.218771 0.072 Uiso d 0.5 D -2
H H83B 0.665563 0.982337 0.290781 0.072 Uiso d 0.5 D -2
C C84B 0.8105(8) 1.0763(6) 0.3214(6) 0.0469(17) Uiso d 0.5 D -2
H H84A 0.826644 1.050521 0.368550 0.056 Uiso calc 0.5 D -2
H H84B 0.861453 1.093154 0.290279 0.056 Uiso calc 0.5 D -2
C C85B 0.8124(6) 1.1531(6) 0.3490(6) 0.062(2) Uani d 0.5 D -2
H H85A 0.759439 1.137729 0.377472 0.075 Uiso calc 0.5 D -2
H H85B 0.803096 1.183469 0.302657 0.075 Uiso calc 0.5 D -2
C C86B 0.9014(6) 1.2189(7) 0.4050(6) 0.065(4) Uani d 0.5 D -2
H H86A 0.952000 1.206470 0.393914 0.077 Uiso calc 0.5 D -2
H H86B 0.917007 1.279617 0.390707 0.077 Uiso calc 0.5 D -2
C C87B 0.9015(7) 1.2201(7) 0.4931(6) 0.051(3) Uiso d 0.5 D -2
H H87A 0.962267 1.264918 0.521503 0.077 Uiso calc 0.5 D -2
H H87B 0.853601 1.234770 0.506076 0.077 Uiso calc 0.5 D -2
H H87C 0.888757 1.161284 0.509298 0.077 Uiso calc 0.5 D -2
C C88B 0.6922(4) 0.7651(4) 0.2036(4) 0.0244(15) Uani d 0.5 D -2
H H88A 0.732655 0.788386 0.162970 0.029 Uiso calc 0.5 D -2
H H88B 0.731412 0.763530 0.252368 0.029 Uiso calc 0.5 D -2
C C89B 0.6200(4) 0.6700(4) 0.1734(4) 0.0250(16) Uani d 0.5 D -2
H H89A 0.584336 0.642911 0.216253 0.030 Uiso calc 0.5 D -2
H H89B 0.576196 0.670753 0.127859 0.030 Uiso calc 0.5 D -2
C C90B 0.6619(5) 0.6128(4) 0.1472(4) 0.0266(16) Uani d 0.5 D -2
H H90A 0.704821 0.611408 0.193171 0.032 Uiso calc 0.5 D -2
H H90B 0.698829 0.640972 0.105372 0.032 Uiso calc 0.5 D -2
C C91B 0.5911(6) 0.5174(5) 0.1149(5) 0.0317(19) Uani d 0.5 D -2
H H91A 0.546491 0.519429 0.070865 0.038 Uiso calc 0.5 D -2
H H91B 0.555992 0.489037 0.157768 0.038 Uiso calc 0.5 D -2
C C92B 0.6295(6) 0.4570(6) 0.0840(7) 0.036(3) Uiso d 0.5 D -2
H H92A 0.640372 0.421610 0.125230 0.043 Uiso calc 0.5 D -2
H H92B 0.686523 0.490678 0.061281 0.043 Uiso calc 0.5 D -2
C C93B 0.5381(6) 0.3960(7) 0.0148(6) 0.051(3) Uiso d 0.5 D -2
H H93A 0.548316 0.351049 -0.013533 0.076 Uiso calc 0.5 D -2
H H93B 0.483131 0.366264 0.040056 0.076 Uiso calc 0.5 D -2
H H93C 0.528639 0.434370 -0.023004 0.076 Uiso calc 0.5 D -2
O O3 0.4887(4) 0.5455(5) 0.6272(4) 0.0284(15) Uani d 0.5 D -1
N N3 0.4178(6) 0.6324(7) 0.4594(4) 0.0153(17) Uani d 0.5 D -1
C C37 0.3989(5) 0.7153(5) 0.3322(4) 0.0203(12) Uiso d 0.5 D -1
C C38 0.3904(5) 0.7632(5) 0.2700(4) 0.0161(11) Uiso d 0.5 D -1
H H38 0.341517 0.778631 0.263000 0.019 Uiso d 0.5 D -1
C C39 0.4543(6) 0.7897(5) 0.2188(4) 0.0209(17) Uani d 0.5 D -1
C C40 0.5260(5) 0.7670(5) 0.2275(4) 0.0204(16) Uani d 0.5 D -1
C C41 0.5384(4) 0.7209(5) 0.2894(4) 0.0208(15) Uani d 0.5 D -1
H H41 0.587333 0.705502 0.295040 0.025 Uiso d 0.5 D -1
C C42 0.4747(5) 0.6960(5) 0.3431(4) 0.0173(14) Uani d 0.5 D -1
C C43 0.4854(5) 0.6533(5) 0.4129(4) 0.0181(14) Uani d 0.5 D -1
C C44 0.5582(5) 0.6344(4) 0.4404(4) 0.0239(16) Uani d 0.5 D -1
H H44 0.605667 0.647729 0.409205 0.029 Uiso d 0.5 D -1
C C45 0.5635(4) 0.5983(5) 0.5103(4) 0.0241(16) Uani d 0.5 D -1
H H45 0.613042 0.585522 0.527217 0.029 Uiso d 0.5 D -1
C C46 0.4947(5) 0.5799(5) 0.5561(5) 0.0218(17) Uani d 0.5 D -1
C C47 0.4214(8) 0.5972(11) 0.5268(6) 0.015(2) Uani d 0.5 D -1
H H47 0.372680 0.583088 0.556641 0.018 Uiso calc 0.5 D -1
C C48 0.4614(6) 0.8414(5) 0.1507(5) 0.0233(16) Uani d 0.5 D -1
C C49 0.4061(5) 0.8780(5) 0.1178(4) 0.0266(16) Uani d 0.5 D -1
H H49 0.353932 0.871422 0.140212 0.032 Uiso d 0.5 D -1
C C50 0.4281(5) 0.9235(5) 0.0512(4) 0.0342(19) Uani d 0.5 D -1
H H50 0.391705 0.949851 0.028882 0.041 Uiso d 0.5 D -1
C C51 0.5024(6) 0.9311(6) 0.0174(5) 0.039(2) Uani d 0.5 D -1
H H51 0.514559 0.960452 -0.029407 0.047 Uiso d 0.5 D -1
C C52 0.5591(7) 0.8965(6) 0.0502(5) 0.033(2) Uani d 0.5 D -1
H H52 0.611670 0.904167 0.027881 0.039 Uiso d 0.5 D -1
C C53 0.5369(5) 0.8498(5) 0.1175(4) 0.0264(16) Uani d 0.5 D -1
C C54 0.5846(6) 0.8017(5) 0.1604(5) 0.0263(19) Uani d 0.5 D -1
C C77 0.1921(7) 0.1391(6) 0.3640(6) 0.0401(15) Uiso d 0.5 F -1
H H77C 0.253618 0.162721 0.398219 0.048 Uiso d 0.5 F -1
H H77D 0.187368 0.092651 0.324339 0.048 Uiso d 0.5 F -1
C C78 0.1176(5) 0.0914(5) 0.4170(4) 0.0337(19) Uani d 0.5 F -1
H H78C 0.115246 0.138561 0.450828 0.040 Uiso d 0.5 F -1
H H78D 0.055446 0.057902 0.383688 0.040 Uiso d 0.5 F -1
C C79 0.1253(6) 0.0283(5) 0.4738(5) 0.038(2) Uani d 0.5 F -1
H H79C 0.126868 -0.021226 0.443002 0.045 Uiso d 0.5 F -1
H H79D 0.184598 0.059944 0.511462 0.045 Uiso d 0.5 F -1
C C80 0.0469(6) -0.0102(5) 0.5218(5) 0.044(2) Uani d 0.5 F -1
H H80D 0.056426 -0.050667 0.557161 0.067 Uiso d 0.5 F -1
H H80E -0.012194 -0.043207 0.485261 0.067 Uiso d 0.5 F -1
H H80F 0.045656 0.038103 0.553821 0.067 Uiso d 0.5 F -1
C C81 0.5628(5) 0.5273(6) 0.6592(5) 0.0313(19) Uani d 0.5 D -1
H H81D 0.571389 0.490655 0.618836 0.047 Uiso calc 0.5 D -1
H H81E 0.547522 0.495383 0.706319 0.047 Uiso calc 0.5 D -1
H H81F 0.620121 0.583582 0.674322 0.047 Uiso calc 0.5 D -1
C C82 0.6861(6) 0.8635(5) 0.1949(5) 0.0267(18) Uani d 0.5 D -1
H H82C 0.721792 0.880255 0.150456 0.032 Uiso d 0.5 D -1
H H82D 0.710102 0.830445 0.229276 0.032 Uiso d 0.5 D -1
C C83 0.7042(6) 0.9493(6) 0.2439(5) 0.0306(19) Uani d 0.5 D -1
H H83C 0.655252 0.933809 0.277212 0.037 Uiso d 0.5 D -1
H H83D 0.697772 0.990339 0.206622 0.037 Uiso d 0.5 D -1
C C84 0.7963(5) 0.9979(5) 0.2971(5) 0.0322(18) Uani d 0.5 D -1
H H84C 0.845698 1.009560 0.265094 0.039 Uiso d 0.5 D -1
H H84D 0.800868 0.959530 0.338174 0.039 Uiso d 0.5 D -1
C C85 0.8107(8) 1.0832(7) 0.3467(6) 0.0469(17) Uiso d 0.5 D -1
H H85C 0.817687 1.128705 0.309655 0.056 Uiso calc 0.5 D -1
H H85D 0.753272 1.068576 0.368507 0.056 Uiso calc 0.5 D -1
C C86 0.8878(6) 1.1235(7) 0.4122(6) 0.062(2) Uani d 0.5 D -1
H H86C 0.947447 1.133222 0.397195 0.075 Uiso d 0.5 D -1
H H86D 0.873237 1.080411 0.452375 0.075 Uiso d 0.5 D -1
C C87 0.8989(7) 1.2109(6) 0.4505(6) 0.033(2) Uiso d 0.5 D -1
H H87D 0.948489 1.232209 0.497038 0.050 Uiso d 0.5 D -1
H H87E 0.841098 1.202179 0.467408 0.050 Uiso d 0.5 D -1
H H87F 0.915488 1.255119 0.412038 0.050 Uiso d 0.5 D -1
C C88 0.5749(5) 0.7239(5) 0.1035(5) 0.0364(19) Uani d 0.5 D -1
H H88C 0.597295 0.687537 0.134619 0.044 Uiso calc 0.5 D -1
H H88D 0.615643 0.749069 0.063407 0.044 Uiso calc 0.5 D -1
C C89 0.4748(6) 0.6618(6) 0.0588(5) 0.059(3) Uani d 0.5 D -1
H H89C 0.435865 0.686623 0.077068 0.071 Uiso calc 0.5 D -1
H H89D 0.455698 0.604103 0.081208 0.071 Uiso calc 0.5 D -1
C C90 0.4392(7) 0.6358(6) -0.0397(5) 0.053(3) Uani d 0.5 D -1
H H90C 0.421884 0.680460 -0.061158 0.064 Uiso calc 0.5 D -1
H H90D 0.491393 0.639404 -0.064770 0.064 Uiso calc 0.5 D -1
C C91 0.3645(8) 0.5518(8) -0.0610(7) 0.059(4) Uiso d 0.5 D -1
H H91C 0.306475 0.556601 -0.065533 0.071 Uiso calc 0.5 D -1
H H91D 0.364286 0.513718 -0.018242 0.071 Uiso calc 0.5 D -1
C C92 0.3659(8) 0.5083(8) -0.1374(6) 0.075(4) Uani d 0.5 D -1
H H92C 0.382291 0.460083 -0.126286 0.090 Uiso calc 0.5 D -1
H H92D 0.414164 0.552478 -0.164243 0.090 Uiso calc 0.5 D -1
C C93 0.2739(7) 0.4699(8) -0.1920(6) 0.088(4) Uani d 0.5 D -1
H H93D 0.277605 0.441860 -0.241621 0.132 Uiso calc 0.5 D -1
H H93E 0.226155 0.425312 -0.165960 0.132 Uiso calc 0.5 D -1
H H93F 0.258014 0.517666 -0.203900 0.132 Uiso calc 0.5 D -1
C C1S 0.5936(4) 0.7728(5) 0.7767(4) 0.109(3) Uani d 1 . .
H H1SA 0.614669 0.740856 0.742590 0.164 Uiso calc 0.5 G 1
H H1SB 0.627082 0.836747 0.772014 0.164 Uiso calc 0.5 G 1
H H1SC 0.605520 0.762116 0.832268 0.164 Uiso calc 0.5 G 1
H H1SD 0.648018 0.821263 0.810209 0.164 Uiso calc 0.5 H 2
H H1SE 0.585660 0.715442 0.793472 0.164 Uiso calc 0.5 H 2
H H1SF 0.602180 0.775334 0.720862 0.164 Uiso calc 0.5 H 2
C C2S 0.4895(6) 0.7393(8) 0.7505(7) 0.082(3) Uiso d 0.5 I 1
H H2SA 0.455162 0.674596 0.754765 0.098 Uiso calc 0.5 I 1
H H2SB 0.476792 0.749459 0.694323 0.098 Uiso calc 0.5 I 1
C C3S 0.4571(8) 0.7912(8) 0.8059(7) 0.085(3) Uiso d 0.5 I 1
H H3SA 0.481237 0.790797 0.862303 0.102 Uiso calc 0.5 I 1
H H3SB 0.483162 0.853996 0.794146 0.102 Uiso calc 0.5 I 1
C C4S 0.3505(8) 0.7492(8) 0.7937(9) 0.091(3) Uiso d 0.5 I 1
H H4SA 0.323615 0.710164 0.835075 0.109 Uiso calc 0.5 I 1
H H4SB 0.320263 0.716914 0.739857 0.109 Uiso calc 0.5 I 1
C C5S 0.3494(10) 0.8403(8) 0.8045(9) 0.113(5) Uiso d 0.5 I 1
H H5SA 0.285182 0.829826 0.798957 0.170 Uiso calc 0.5 I 1
H H5SB 0.382827 0.870760 0.857631 0.170 Uiso calc 0.5 I 1
H H5SC 0.379525 0.877409 0.763835 0.170 Uiso calc 0.5 I 1
C C2S' 0.5081(6) 0.7825(8) 0.7854(8) 0.082(3) Uiso d 0.5 I 2
H H2SC 0.508701 0.784907 0.843616 0.098 Uiso calc 0.5 I 2
H H2SD 0.524942 0.843787 0.772231 0.098 Uiso calc 0.5 I 2
C C3S' 0.4089(7) 0.7323(8) 0.7516(7) 0.085(3) Uiso d 0.5 I 2
H H3SC 0.383172 0.674290 0.773778 0.102 Uiso calc 0.5 I 2
H H3SD 0.403005 0.719763 0.693299 0.102 Uiso calc 0.5 I 2
C C4S' 0.3490(9) 0.7767(9) 0.7658(7) 0.091(3) Uiso d 0.5 I 2
H H4SC 0.296460 0.752759 0.720705 0.109 Uiso calc 0.5 I 2
H H4SD 0.386565 0.840719 0.760183 0.109 Uiso calc 0.5 I 2
C C5S' 0.3070(11) 0.7726(12) 0.8421(8) 0.131(6) Uiso d 0.5 I 2
H H5SD 0.271446 0.805677 0.837885 0.196 Uiso calc 0.5 I 2
H H5SE 0.265961 0.710282 0.848592 0.196 Uiso calc 0.5 I 2
H H5SF 0.356891 0.799047 0.888432 0.196 Uiso calc 0.5 I 2

loop_
_atom_site_aniso_label
_atom_site_aniso_U_11
_atom_site_aniso_U_22
_atom_site_aniso_U_33
_atom_site_aniso_U_12
_atom_site_aniso_U_13
_atom_site_aniso_U_23
Ir 0.01876(7) 0.02774(8) 0.01489(7) 0.01543(6) 0.00330(5) 0.00433(5)
O2 0.0472(18) 0.0385(17) 0.0263(15) 0.0056(15) 0.0214(13) -0.0042(13)
N1 0.0156(15) 0.0277(18) 0.0157(15) 0.0092(14) 0.0029(12) 0.0063(13)
N2 0.0195(15) 0.0244(16) 0.0123(14) 0.0139(14) 0.0049(12) 0.0003(12)
C7 0.0248(19) 0.039(2) 0.0167(18) 0.0224(19) -0.0030(15) -0.0062(16)
C8 0.028(2) 0.045(3) 0.033(2) 0.026(2) -0.0075(17) -0.0136(19)
C9 0.023(2) 0.032(2) 0.0201(19) 0.0065(18) 0.0027(15) -0.0057(16)
C10 0.020(2) 0.030(2) 0.024(2) -0.0027(18) -0.0071(15) 0.0046(16)
C11 0.0175(19) 0.026(2) 0.028(2) 0.0024(17) -0.0027(15) 0.0098(16)
C19 0.0201(18) 0.035(2) 0.0184(18) 0.0224(18) -0.0021(14) -0.0003(16)
C20 0.028(2) 0.046(2) 0.0166(18) 0.0281(19) -0.0011(15) 0.0010(17)
C21 0.025(2) 0.055(3) 0.0185(19) 0.029(2) -0.0100(15) -0.0135(18)
C22 0.020(2) 0.053(3) 0.037(2) 0.020(2) -0.0084(17) -0.026(2)
C23 0.0130(18) 0.045(3) 0.041(2) 0.0080(19) 0.0016(17) -0.020(2)
C24 0.0152(17) 0.034(2) 0.0220(19) 0.0139(17) -0.0037(14) -0.0100(16)
C25 0.0172(17) 0.0212(19) 0.0207(18) 0.0117(16) -0.0020(14) -0.0039(14)
C26 0.0211(19) 0.023(2) 0.028(2) 0.0114(17) 0.0007(15) -0.0008(16)
C27 0.024(2) 0.024(2) 0.0231(19) 0.0107(17) 0.0070(16) 0.0076(16)
C28 0.029(2) 0.027(2) 0.0169(18) 0.0143(18) 0.0054(15) 0.0028(15)
C29 0.0207(18) 0.022(2) 0.0182(18) 0.0115(16) -0.0001(14) -0.0012(15)
C30 0.038(2) 0.062(3) 0.0181(19) 0.043(2) -0.0084(16) -0.0099(18)
C31 0.057(3) 0.062(3) 0.019(2) 0.050(2) 0.0031(18) 0.0022(19)
C32 0.084(3) 0.069(3) 0.020(2) 0.066(3) 0.016(2) 0.013(2)
C33 0.088(4) 0.074(3) 0.021(2) 0.074(3) 0.003(2) -0.001(2)
C34 0.054(3) 0.064(3) 0.025(2) 0.046(3) -0.0112(19) -0.017(2)
C35 0.036(2) 0.064(3) 0.024(2) 0.038(2) -0.0114(17) -0.0190(19)
C36 0.023(2) 0.058(3) 0.047(3) 0.022(2) -0.0090(18) -0.035(2)
C67 0.038(3) 0.051(3) 0.045(3) 0.015(2) 0.008(2) 0.012(2)
C68 0.051(3) 0.060(3) 0.025(2) 0.009(3) 0.023(2) 0.002(2)
C75 0.022(2) 0.050(3) 0.053(3) 0.007(2) 0.0010(19) -0.032(2)
C76 0.025(2) 0.035(3) 0.066(3) 0.011(2) 0.008(2) -0.019(2)
O1 0.032(5) 0.027(4) 0.028(5) 0.016(4) -0.009(3) -0.011(3)
C18 0.013(4) 0.015(4) 0.019(4) 0.008(3) 0.000(3) -0.001(3)
C55 0.029(6) 0.022(5) 0.023(6) 0.007(5) -0.012(4) -0.011(4)
C56 0.015(5) 0.016(5) 0.020(4) 0.009(4) 0.002(3) 0.004(4)
C57 0.015(4) 0.017(4) 0.028(4) 0.006(3) 0.002(3) 0.004(3)
C58 0.026(4) 0.026(4) 0.019(4) 0.012(3) -0.001(3) -0.004(3)
C59 0.055(6) 0.040(5) 0.009(5) 0.030(4) -0.002(5) -0.002(4)
C60 0.030(4) 0.025(4) 0.024(4) 0.011(4) 0.005(3) 0.004(3)
C61 0.028(4) 0.022(4) 0.031(4) 0.010(4) 0.006(3) 0.008(3)
C62 0.015(4) 0.024(5) 0.026(4) 0.009(4) 0.007(3) 0.009(4)
C63 0.027(5) 0.026(5) 0.036(6) 0.017(4) 0.016(4) 0.009(4)
C64 0.025(4) 0.032(5) 0.037(5) 0.011(4) 0.011(4) 0.014(4)
C65 0.037(5) 0.023(5) 0.029(5) 0.010(4) 0.012(4) 0.014(4)
C66 0.045(7) 0.037(6) 0.035(6) 0.025(6) 0.012(6) 0.005(6)
C69 0.015(3) 0.007(5) 0.036(5) 0.000(3) 0.002(3) -0.006(3)
C70 0.020(5) 0.023(7) 0.031(6) 0.008(5) 0.000(4) -0.002(4)
C71 0.024(4) 0.031(5) 0.025(4) 0.013(4) -0.001(3) -0.007(4)
C72 0.023(5) 0.020(7) 0.041(6) 0.009(5) -0.004(4) -0.003(5)
C73 0.027(4) 0.048(6) 0.034(5) 0.019(4) 0.000(4) 0.000(4)
C74 0.033(6) 0.032(8) 0.033(6) 0.008(6) -0.015(5) -0.005(5)
O1B 0.026(4) 0.024(4) 0.021(4) 0.011(3) -0.009(3) -0.008(3)
C18B 0.017(4) 0.018(5) 0.020(4) 0.010(4) -0.001(3) 0.003(3)
C55B 0.033(7) 0.026(6) 0.033(7) 0.009(5) -0.003(5) -0.008(4)
C56B 0.028(4) 0.029(5) 0.015(4) 0.019(4) -0.001(3) -0.001(3)
C57B 0.025(6) 0.027(6) 0.033(5) 0.015(5) 0.006(4) 0.002(5)
C58B 0.030(4) 0.045(5) 0.041(5) 0.025(4) 0.007(4) -0.002(4)
C59B 0.055(5) 0.055(6) 0.060(6) 0.041(5) 0.038(5) 0.027(5)
C60B 0.046(6) 0.049(7) 0.038(6) 0.032(5) 0.008(5) 0.010(5)
C61B 0.112(10) 0.115(11) 0.037(6) 0.094(9) 0.003(7) 0.006(7)
C62B 0.021(5) 0.020(4) 0.022(5) 0.012(4) -0.001(3) 0.002(4)
C63B 0.026(4) 0.026(4) 0.031(5) 0.017(4) 0.005(3) 0.008(4)
C64B 0.023(4) 0.028(4) 0.037(5) 0.008(4) 0.006(3) 0.009(4)
C65B 0.036(5) 0.021(5) 0.031(5) 0.014(4) 0.010(4) 0.009(4)
C66B 0.032(5) 0.025(6) 0.032(7) 0.005(4) 0.009(5) -0.004(6)
C69B 0.015(3) 0.007(5) 0.036(5) 0.000(3) 0.002(3) -0.006(3)
C70B 0.025(5) 0.026(7) 0.028(5) 0.018(5) -0.001(4) -0.006(4)
C71B 0.027(5) 0.023(5) 0.045(6) 0.011(4) -0.012(4) -0.006(4)
C72B 0.026(5) 0.020(7) 0.037(6) 0.012(5) -0.008(4) -0.005(5)
C73B 0.034(5) 0.036(5) 0.045(6) 0.017(5) -0.012(4) -0.007(4)
C74B 0.046(8) 0.068(12) 0.050(9) 0.042(9) -0.008(6) -0.001(6)
C78B 0.034(5) 0.026(4) 0.038(5) 0.019(4) 0.007(4) 0.012(3)
C79B 0.027(4) 0.023(4) 0.031(4) 0.011(4) 0.004(3) 0.006(3)
C80B 0.032(4) 0.024(4) 0.027(4) 0.013(4) 0.003(3) 0.003(3)
O3B 0.026(4) 0.037(4) 0.021(3) 0.018(3) 0.002(2) 0.009(3)
N3B 0.0166(16) 0.016(4) 0.014(4) 0.009(2) 0.001(2) -0.002(3)
C39B 0.016(4) 0.009(4) 0.017(4) 0.003(4) 0.002(3) -0.004(3)
C40B 0.015(3) 0.023(4) 0.021(3) 0.005(3) 0.004(3) 0.000(3)
C41B 0.013(3) 0.028(4) 0.022(3) 0.010(3) -0.002(3) 0.000(3)
C42B 0.011(3) 0.023(4) 0.015(3) 0.006(3) -0.001(3) -0.002(3)
C43B 0.014(3) 0.027(4) 0.019(4) 0.012(3) 0.004(3) 0.001(3)
C44B 0.016(3) 0.037(5) 0.021(4) 0.014(3) 0.003(3) 0.004(3)
C45B 0.021(4) 0.026(4) 0.024(4) 0.012(4) -0.006(3) 0.000(3)
C46B 0.023(4) 0.019(4) 0.015(4) 0.010(3) -0.002(3) -0.003(3)
C47B 0.017(4) 0.016(5) 0.012(5) 0.009(4) 0.000(3) -0.003(4)
C48B 0.020(4) 0.011(4) 0.022(4) 0.000(3) 0.005(3) 0.000(3)
C49B 0.024(4) 0.016(4) 0.033(4) 0.002(4) 0.004(4) 0.010(4)
C50B 0.034(5) 0.027(5) 0.031(4) 0.013(4) 0.003(4) 0.012(4)
C51B 0.035(4) 0.020(5) 0.025(5) 0.007(4) 0.006(4) 0.003(4)
C52B 0.028(4) 0.021(4) 0.030(4) 0.006(4) 0.011(3) 0.008(3)
C53B 0.021(4) 0.013(4) 0.022(3) 0.002(4) 0.004(3) 0.001(3)
C54B 0.025(4) 0.032(5) 0.019(4) 0.012(4) 0.007(3) 0.006(3)
C81B 0.028(4) 0.034(5) 0.026(4) 0.014(4) -0.004(3) 0.006(4)
C82B 0.014(4) 0.040(5) 0.035(5) 0.003(4) 0.008(3) -0.007(4)
C83B 0.026(5) 0.035(6) 0.096(9) -0.002(5) 0.009(5) -0.031(6)
C85B 0.038(4) 0.052(5) 0.080(5) 0.010(4) 0.006(3) -0.021(4)
C86B 0.030(5) 0.062(7) 0.063(7) -0.012(5) 0.022(5) -0.039(6)
C88B 0.017(4) 0.035(4) 0.020(4) 0.011(3) 0.004(3) 0.005(3)
C89B 0.017(4) 0.030(4) 0.022(4) 0.007(3) 0.000(3) 0.003(3)
C90B 0.026(4) 0.032(4) 0.024(4) 0.014(3) 0.009(3) 0.007(3)
C91B 0.035(5) 0.039(5) 0.027(5) 0.022(4) 0.005(4) 0.008(4)
O3 0.024(4) 0.032(4) 0.030(4) 0.015(3) 0.001(3) 0.013(3)
N3 0.0166(16) 0.016(4) 0.014(4) 0.009(2) 0.001(2) -0.002(3)
C39 0.021(4) 0.017(4) 0.016(4) 0.004(4) -0.004(3) -0.006(3)
C40 0.017(4) 0.012(4) 0.026(4) 0.000(3) 0.007(3) 0.001(3)
C41 0.014(3) 0.020(4) 0.029(4) 0.008(3) 0.005(3) 0.001(3)
C42 0.012(4) 0.018(4) 0.017(4) 0.004(3) -0.001(3) 0.000(3)
C43 0.017(4) 0.016(4) 0.019(4) 0.006(3) 0.004(3) -0.001(3)
C44 0.020(4) 0.019(4) 0.030(4) 0.007(3) 0.002(3) 0.002(3)
C45 0.016(4) 0.025(4) 0.032(4) 0.013(3) -0.005(3) 0.001(3)
C46 0.024(4) 0.017(4) 0.019(4) 0.008(4) -0.007(3) -0.001(3)
C47 0.012(4) 0.017(5) 0.013(5) 0.005(4) 0.002(3) -0.007(4)
C48 0.026(4) 0.017(4) 0.021(4) 0.005(3) 0.006(4) 0.002(3)
C49 0.033(4) 0.024(4) 0.020(4) 0.011(4) 0.008(3) -0.001(3)
C50 0.042(5) 0.029(5) 0.029(4) 0.013(4) 0.009(4) 0.013(3)
C51 0.052(5) 0.044(6) 0.022(4) 0.021(5) 0.013(4) 0.011(4)
C52 0.038(5) 0.028(6) 0.027(5) 0.009(4) 0.013(4) 0.006(4)
C53 0.026(4) 0.023(4) 0.024(4) 0.006(4) 0.005(3) 0.003(3)
C54 0.027(4) 0.024(5) 0.028(4) 0.010(4) 0.011(3) 0.003(3)
C78 0.037(5) 0.033(5) 0.032(4) 0.017(4) 0.004(4) 0.003(3)
C79 0.040(5) 0.032(5) 0.037(5) 0.015(4) -0.003(4) 0.012(4)
C80 0.054(6) 0.024(5) 0.049(6) 0.013(4) 0.007(4) 0.011(4)
C81 0.029(4) 0.041(5) 0.028(4) 0.023(4) -0.009(4) 0.005(4)
C82 0.026(4) 0.024(5) 0.031(5) 0.011(4) 0.011(3) 0.005(3)
C83 0.024(4) 0.029(5) 0.037(5) 0.008(4) 0.012(4) 0.003(4)
C84 0.029(4) 0.027(5) 0.042(5) 0.014(4) 0.007(4) 0.004(4)
C86 0.038(4) 0.052(5) 0.080(5) 0.010(4) 0.006(3) -0.021(4)
C88 0.037(4) 0.031(4) 0.036(4) 0.008(4) 0.022(4) 0.000(3)
C89 0.045(5) 0.047(6) 0.055(5) -0.007(5) 0.022(4) -0.018(5)
C90 0.066(7) 0.057(7) 0.064(6) 0.049(6) 0.016(5) 0.013(5)
C92 0.072(8) 0.070(9) 0.053(7) 0.008(7) 0.011(6) 0.006(7)
C93 0.073(7) 0.100(10) 0.052(7) 0.010(7) 0.012(5) -0.024(7)
C1S 0.091(5) 0.133(6) 0.151(7) 0.078(5) 0.064(5) 0.041(5)

loop_
_atom_type_symbol
_atom_type_description
_atom_type_scat_dispersion_real
_atom_type_scat_dispersion_imag
_atom_type_scat_source
C C 0.0033 0.0016 'International Tables Vol C Tables 4.2.6.8 and 6.1.1.4'
H H 0.0000 0.0000 'International Tables Vol C Tables 4.2.6.8 and 6.1.1.4'
Ir Ir -1.4442 7.9887 'International Tables Vol C Tables 4.2.6.8 and 6.1.1.4'
N N 0.0061 0.0033 'International Tables Vol C Tables 4.2.6.8 and 6.1.1.4'
O O 0.0106 0.0060 'International Tables Vol C Tables 4.2.6.8 and 6.1.1.4'

loop_
_geom_angle_atom_site_label_1
_geom_angle_atom_site_label_2
_geom_angle_atom_site_label_3
_geom_angle_site_symmetry_1
_geom_angle_site_symmetry_3
_geom_angle
_geom_angle_publ_flag
N1 Ir N2 . . 96.55(10) ?
N1 Ir N3B . . 89.3(3) ?
N1 Ir N3 . . 99.9(3) ?
N2 Ir N3B . . 93.2(2) ?
C19 Ir N1 . . 173.31(12) ?
C19 Ir N2 . . 79.44(13) ?
C19 Ir N3B . . 96.3(3) ?
C19 Ir C37B . . 98.0(3) ?
C19 Ir N3 . . 86.1(3) ?
C1 Ir N1 . . 81.7(2) ?
C1 Ir N2 . . 86.6(3) ?
C1 Ir C19 . . 92.6(2) ?
C1 Ir N3 . . 174.5(3) ?
C1B Ir N1 . . 77.9(2) ?
C1B Ir N2 . . 95.1(3) ?
C1B Ir C19 . . 97.0(2) ?
C1B Ir N3B . . 165.4(4) ?
C1B Ir C37B . . 93.8(3) ?
C37B Ir N1 . . 86.7(2) ?
C37B Ir N2 . . 171.0(2) ?
C37B Ir N3B . . 78.4(3) ?
N3 Ir N2 . . 98.4(2) ?
C37 Ir N1 . . 94.3(2) ?
C37 Ir N2 . . 169.1(2) ?
C37 Ir C19 . . 89.6(3) ?
C37 Ir C1 . . 93.6(3) ?
C37 Ir N3 . . 81.0(3) ?
C28 O2 C68 . . 116.5(3) ?
C7 N1 Ir . . 115.1(2) ?
C11 N1 Ir . . 125.8(2) ?
C11 N1 C7 . . 119.0(3) ?
C25 N2 Ir . . 114.2(2) ?
C29 N2 Ir . . 126.0(2) ?
C29 N2 C25 . . 119.8(3) ?
N1 C7 C8 . . 119.5(3) ?
N1 C7 C6 . . 110.9(4) ?
N1 C7 C6B . . 115.8(4) ?
C8 C7 C6 . . 128.6(4) ?
C8 C7 C6B . . 124.1(4) ?
C7 C8 H8 . . 119.1 ?
C9 C8 C7 . . 121.7(4) ?
C9 C8 H8 . . 119.3 ?
C8 C9 H9 . . 121.2 ?
C10 C9 C8 . . 118.0(4) ?
C10 C9 H9 . . 120.9 ?
C9 C10 C11 . . 119.0(3) ?
C9 C10 O1B . . 132.5(6) ?
C11 C10 O1B . . 107.4(5) ?
O1 C10 C9 . . 117.7(5) ?
O1 C10 C11 . . 122.8(6) ?
N1 C11 C10 . . 122.8(3) ?
N1 C11 H11 . . 118.5 ?
C10 C11 H11 . . 118.7 ?
C20 C19 Ir . . 128.2(3) ?
C20 C19 C24 . . 116.3(3) ?
C24 C19 Ir . . 115.5(2) ?
C19 C20 H20 . . 119.5 ?
C21 C20 C19 . . 121.1(4) ?
C21 C20 H20 . . 119.4 ?
C20 C21 C22 . . 121.2(3) ?
C20 C21 C30 . . 130.7(4) ?
C22 C21 C30 . . 108.0(4) ?
C21 C22 C36 . . 111.4(3) ?
C23 C22 C21 . . 119.3(4) ?
C23 C22 C36 . . 129.2(4) ?
C22 C23 H23 . . 120.0 ?
C22 C23 C24 . . 119.9(4) ?
C24 C23 H23 . . 120.1 ?
C19 C24 C25 . . 115.9(3) ?
C23 C24 C19 . . 122.1(3) ?
C23 C24 C25 . . 122.0(3) ?
N2 C25 C24 . . 114.9(3) ?
N2 C25 C26 . . 118.5(3) ?
C26 C25 C24 . . 126.6(3) ?
C25 C26 H26 . . 118.7 ?
C27 C26 C25 . . 121.9(3) ?
C27 C26 H26 . . 119.4 ?
C26 C27 H27 . . 120.7 ?
C26 C27 C28 . . 118.4(3) ?
C28 C27 H27 . . 120.9 ?
O2 C28 C27 . . 125.8(3) ?
O2 C28 C29 . . 115.8(3) ?
C27 C28 C29 . . 118.4(3) ?
N2 C29 C28 . . 122.9(3) ?
N2 C29 H29 . . 118.7 ?
C28 C29 H29 . . 118.3 ?
C31 C30 C21 . . 130.6(4) ?
C35 C30 C21 . . 108.7(4) ?
C35 C30 C31 . . 120.7(4) ?
C30 C31 H31 . . 121.1 ?
C32 C31 C30 . . 117.7(4) ?
C32 C31 H31 . . 121.3 ?
C31 C32 H32 . . 119.0 ?
C33 C32 C31 . . 121.8(4) ?
C33 C32 H32 . . 119.2 ?
C32 C33 H33 . . 119.8 ?
C32 C33 C34 . . 120.3(4) ?
C34 C33 H33 . . 119.8 ?
C33 C34 H34 . . 120.3 ?
C35 C34 C33 . . 118.8(4) ?
C35 C34 H34 . . 120.9 ?
C30 C35 C36 . . 111.3(3) ?
C34 C35 C30 . . 120.7(4) ?
C34 C35 C36 . . 128.0(4) ?
C22 C36 C75 . . 113.3(4) ?
C22 C36 C69 . . 114.1(5) ?
C22 C36 C69B . . 107.8(5) ?
C35 C36 C22 . . 100.5(3) ?
C35 C36 C75 . . 112.2(3) ?
C35 C36 C69 . . 121.0(5) ?
C35 C36 C69B . . 102.1(4) ?
C75 C36 C69 . . 96.5(4) ?
C75 C36 C69B . . 118.9(4) ?
H67A C67 H67B . . 109.4 ?
H67A C67 H67C . . 109.5 ?
H67B C67 H67C . . 109.5 ?
H67D C67 H67E . . 109.4 ?
H67D C67 H67F . . 109.5 ?
H67E C67 H67F . . 109.5 ?
C66 C67 H67A . . 109.4 ?
C66 C67 H67B . . 109.4 ?
C66 C67 H67C . . 109.6 ?
C66B C67 H67D . . 109.3 ?
C66B C67 H67E . . 109.7 ?
C66B C67 H67F . . 109.4 ?
O2 C68 H68A . . 109.5 ?
O2 C68 H68B . . 109.5 ?
O2 C68 H68C . . 109.5 ?
H68A C68 H68B . . 109.5 ?
H68A C68 H68C . . 109.5 ?
H68B C68 H68C . . 109.5 ?
C36 C75 H75A . . 108.4 ?
C36 C75 H75B . . 108.1 ?
H75A C75 H75B . . 107.4 ?
C76 C75 C36 . . 116.7(3) ?
C76 C75 H75A . . 108.0 ?
C76 C75 H75B . . 108.0 ?
C75 C76 H76A . . 108.9 ?
C75 C76 H76B . . 108.6 ?
C75 C76 C77 . . 119.1(5) ?
H76A C76 H76B . . 107.7 ?
C77B C76 C75 . . 106.6(5) ?
C77B C76 H76A . . 114.4 ?
C77B C76 H76B . . 110.5 ?
C77 C76 H76A . . 104.6 ?
C77 C76 H76B . . 107.4 ?
C10 O1 C55 . . 124.1(9) ?
C2 C1 Ir . . 131.1(6) ?
C2 C1 C6 . . 117.4(7) ?
C6 C1 Ir . . 111.4(5) ?
C1 C2 H2 . . 119.8 ?
C3 C2 C1 . . 120.5(8) ?
C3 C2 H2 . . 119.8 ?
C2 C3 C4 . . 121.6(7) ?
C2 C3 C12 . . 130.0(7) ?
C4 C3 C12 . . 108.4(6) ?
C3 C4 C18 . . 111.3(6) ?
C5 C4 C3 . . 120.0(6) ?
C5 C4 C18 . . 128.7(6) ?
C4 C5 H5 . . 120.5 ?
C4 C5 C6 . . 118.9(6) ?
C6 C5 H5 . . 120.6 ?
C1 C6 C7 . . 120.0(6) ?
C1 C6 C5 . . 121.5(6) ?
C5 C6 C7 . . 117.7(6) ?
C13 C12 C3 . . 131.4(7) ?
C13 C12 C17 . . 119.9(7) ?
C17 C12 C3 . . 108.6(6) ?
C12 C13 H13 . . 120.3 ?
C14 C13 C12 . . 119.5(8) ?
C14 C13 H13 . . 120.3 ?
C13 C14 H14 . . 119.7 ?
C13 C14 C15 . . 120.5(9) ?
C15 C14 H14 . . 119.7 ?
C14 C15 H15 . . 119.1 ?
C16 C15 C14 . . 120.3(8) ?
C16 C15 H15 . . 120.0 ?
C15 C16 H16 . . 120.7 ?
C15 C16 C17 . . 119.5(7) ?
C17 C16 H16 . . 119.8 ?
C12 C17 C18 . . 111.6(6) ?
C16 C17 C12 . . 120.2(6) ?
C16 C17 C18 . . 128.2(6) ?
C4 C18 C62 . . 110.8(6) ?
C17 C18 C4 . . 100.1(5) ?
C17 C18 C56 . . 112.8(6) ?
C17 C18 C62 . . 112.1(7) ?
C56 C18 C4 . . 111.0(6) ?
C56 C18 C62 . . 109.8(6) ?
O1 C55 H55A . . 109.5 ?
O1 C55 H55B . . 109.5 ?
O1 C55 H55C . . 109.5 ?
H55A C55 H55B . . 109.5 ?
H55A C55 H55C . . 109.5 ?
H55B C55 H55C . . 109.5 ?
C18 C56 H56A . . 108.8 ?
C18 C56 H56B . . 108.3 ?
H56A C56 H56B . . 107.6 ?
C57 C56 C18 . . 114.7(7) ?
C57 C56 H56A . . 108.9 ?
C57 C56 H56B . . 108.3 ?
C56 C57 H57A . . 108.9 ?
C56 C57 H57B . . 109.4 ?
C56 C57 C58 . . 112.0(6) ?
H57A C57 H57B . . 107.9 ?
C58 C57 H57A . . 109.1 ?
C58 C57 H57B . . 109.4 ?
C57 C58 H58A . . 107.7 ?
C57 C58 H58B . . 108.0 ?
H58A C58 H58B . . 107.2 ?
C59 C58 C57 . . 118.0(7) ?
C59 C58 H58A . . 107.4 ?
C59 C58 H58B . . 108.1 ?
C58 C59 H59A . . 108.9 ?
C58 C59 H59B . . 109.2 ?
C58 C59 C60 . . 113.1(7) ?
H59A C59 H59B . . 107.6 ?
C60 C59 H59A . . 108.5 ?
C60 C59 H59B . . 109.3 ?
C59 C60 H60A . . 108.3 ?
C59 C60 H60B . . 108.0 ?
H60A C60 H60B . . 107.4 ?
C61 C60 C59 . . 115.7(7) ?
C61 C60 H60A . . 108.7 ?
C61 C60 H60B . . 108.4 ?
C60 C61 H61A . . 109.5 ?
C60 C61 H61B . . 109.5 ?
C60 C61 H61C . . 109.5 ?
H61A C61 H61B . . 109.5 ?
H61A C61 H61C . . 109.5 ?
H61B C61 H61C . . 109.5 ?
C18 C62 H62A . . 108.3 ?
C18 C62 H62B . . 108.7 ?
H62A C62 H62B . . 107.5 ?
C63 C62 C18 . . 115.3(7) ?
C63 C62 H62A . . 108.0 ?
C63 C62 H62B . . 108.7 ?
C62 C63 H63A . . 108.9 ?
C62 C63 H63B . . 108.3 ?
H63A C63 H63B . . 107.6 ?
C64 C63 C62 . . 114.3(8) ?
C64 C63 H63A . . 109.2 ?
C64 C63 H63B . . 108.3 ?
C63 C64 H64A . . 107.8 ?
C63 C64 H64B . . 108.0 ?
C63 C64 C65 . . 116.8(7) ?
H64A C64 H64B . . 107.4 ?
C65 C64 H64A . . 107.9 ?
C65 C64 H64B . . 108.6 ?
C64 C65 H65A . . 108.6 ?
C64 C65 H65B . . 108.9 ?
H65A C65 H65B . . 107.6 ?
C66 C65 C64 . . 113.9(9) ?
C66 C65 H65A . . 108.2 ?
C66 C65 H65B . . 109.4 ?
C67 C66 H66A . . 108.7 ?
C67 C66 H66B . . 108.6 ?
C65 C66 C67 . . 114.3(12) ?
C65 C66 H66A . . 109.4 ?
C65 C66 H66B . . 108.1 ?
H66A C66 H66B . . 107.5 ?
C36 C69 H69A . . 110.7 ?
C36 C69 H69B . . 110.7 ?
H69A C69 H69B . . 108.8 ?
C70 C69 C36 . . 105.3(7) ?
C70 C69 H69A . . 110.8 ?
C70 C69 H69B . . 110.5 ?
C69 C70 H70A . . 108.7 ?
C69 C70 H70B . . 108.9 ?
C69 C70 C71 . . 113.7(8) ?
H70A C70 H70B . . 107.6 ?
C71 C70 H70A . . 109.1 ?
C71 C70 H70B . . 108.7 ?
C70 C71 H71A . . 109.0 ?
C70 C71 H71B . . 108.6 ?
H71A C71 H71B . . 107.7 ?
C72 C71 C70 . . 114.1(8) ?
C72 C71 H71A . . 108.6 ?
C72 C71 H71B . . 108.6 ?
C71 C72 H72A . . 108.1 ?
C71 C72 H72B . . 108.1 ?
C71 C72 C73 . . 116.5(9) ?
H72A C72 H72B . . 107.4 ?
C73 C72 H72A . . 107.9 ?
C73 C72 H72B . . 108.6 ?
C72 C73 H73A . . 108.4 ?
C72 C73 H73B . . 109.2 ?
H73A C73 H73B . . 107.7 ?
C74 C73 C72 . . 113.7(10) ?
C74 C73 H73A . . 109.1 ?
C74 C73 H73B . . 108.6 ?
C73 C74 H74A . . 109.5 ?
C73 C74 H74B . . 109.5 ?
C73 C74 H74C . . 109.5 ?
H74A C74 H74B . . 109.5 ?
H74A C74 H74C . . 109.5 ?
H74B C74 H74C . . 109.5 ?
C10 O1B C55B . . 109.7(8) ?
C2B C1B Ir . . 125.6(6) ?
C2B C1B C6B . . 115.7(7) ?
C6B C1B Ir . . 118.6(5) ?
C1B C2B H2B . . 119.2 ?
C3B C2B C1B . . 121.6(8) ?
C3B C2B H2B . . 119.2 ?
C2B C3B C4B . . 120.7(7) ?
C2B C3B C12B . . 131.1(7) ?
C4B C3B C12B . . 108.1(6) ?
C3B C4B C18B . . 111.2(6) ?
C5B C4B C3B . . 120.2(6) ?
C5B C4B C18B . . 128.5(6) ?
C4B C5B H5B . . 120.7 ?
C4B C5B C6B . . 119.0(6) ?
C6B C5B H5B . . 120.3 ?
C1B C6B C7 . . 111.1(6) ?
C5B C6B C7 . . 125.5(6) ?
C5B C6B C1B . . 122.7(6) ?
C13B C12B C3B . . 130.6(7) ?
C13B C12B C17B . . 120.2(7) ?
C17B C12B C3B . . 109.2(6) ?
C12B C13B H13B . . 120.6 ?
C14B C13B C12B . . 118.7(8) ?
C14B C13B H13B . . 120.6 ?
C13B C14B H14B . . 119.5 ?
C13B C14B C15B . . 121.0(9) ?
C15B C14B H14B . . 119.5 ?
C14B C15B H15B . . 119.2 ?
C14B C15B C16B . . 120.7(8) ?
C16B C15B H15B . . 119.4 ?
C15B C16B H16B . . 120.9 ?
C17B C16B C15B . . 118.3(7) ?
C17B C16B H16B . . 120.8 ?
C12B C17B C18B . . 110.9(6) ?
C16B C17B C12B . . 121.0(6) ?
C16B C17B C18B . . 128.0(6) ?
C17B C18B C4B . . 100.6(6) ?
C17B C18B C56B . . 110.6(7) ?
C56B C18B C4B . . 112.5(7) ?
C62B C18B C4B . . 112.0(6) ?
C62B C18B C17B . . 112.0(7) ?
C62B C18B C56B . . 109.0(7) ?
O1B C55B H55D . . 109.5 ?
O1B C55B H55E . . 109.5 ?
O1B C55B H55F . . 109.5 ?
H55D C55B H55E . . 109.5 ?
H55D C55B H55F . . 109.5 ?
H55E C55B H55F . . 109.5 ?
C18B C56B H56C . . 108.2 ?
C18B C56B H56D . . 108.2 ?
H56C C56B H56D . . 107.4 ?
C57B C56B C18B . . 116.6(7) ?
C57B C56B H56C . . 108.3 ?
C57B C56B H56D . . 107.9 ?
C56B C57B H57C . . 109.0 ?
C56B C57B H57D . . 108.7 ?
H57C C57B H57D . . 107.7 ?
C58B C57B C56B . . 112.7(8) ?
C58B C57B H57C . . 109.6 ?
C58B C57B H57D . . 109.1 ?
C57B C58B H58C . . 108.4 ?
C57B C58B H58D . . 109.3 ?
H58C C58B H58D . . 107.5 ?
C59B C58B C57B . . 114.5(7) ?
C59B C58B H58C . . 107.8 ?
C59B C58B H58D . . 109.1 ?
C58B C59B H59C . . 107.1 ?
C58B C59B H59D . . 107.8 ?
H59C C59B H59D . . 107.1 ?
C60B C59B C58B . . 119.4(8) ?
C60B C59B H59C . . 107.1 ?
C60B C59B H59D . . 107.7 ?
C59B C60B H60C . . 108.0 ?
C59B C60B H60D . . 109.1 ?
H60C C60B H60D . . 107.4 ?
C61B C60B C59B . . 116.3(11) ?
C61B C60B H60C . . 108.4 ?
C61B C60B H60D . . 107.2 ?
C60B C61B H61D . . 109.5 ?
C60B C61B H61E . . 109.5 ?
C60B C61B H61F . . 109.5 ?
H61D C61B H61E . . 109.5 ?
H61D C61B H61F . . 109.5 ?
H61E C61B H61F . . 109.5 ?
C18B C62B H62C . . 108.3 ?
C18B C62B H62D . . 108.3 ?
H62C C62B H62D . . 107.4 ?
C63B C62B C18B . . 116.1(7) ?
C63B C62B H62C . . 108.4 ?
C63B C62B H62D . . 108.0 ?
C62B C63B H63C . . 109.0 ?
C62B C63B H63D . . 108.5 ?
C62B C63B C64B . . 114.3(7) ?
H63C C63B H63D . . 107.7 ?
C64B C63B H63C . . 109.2 ?
C64B C63B H63D . . 108.0 ?
C63B C64B H64C . . 109.0 ?
C63B C64B H64D . . 108.0 ?
H64C C64B H64D . . 107.6 ?
C65B C64B C63B . . 114.8(7) ?
C65B C64B H64C . . 108.7 ?
C65B C64B H64D . . 108.6 ?
C64B C65B H65C . . 108.7 ?
C64B C65B H65D . . 108.6 ?
H65C C65B H65D . . 107.5 ?
C66B C65B C64B . . 114.8(9) ?
C66B C65B H65C . . 108.2 ?
C66B C65B H65D . . 108.8 ?
C67 C66B C65B . . 111.3(12) ?
C67 C66B H66C . . 109.4 ?
C67 C66B H66D . . 109.4 ?
C65B C66B H66C . . 109.4 ?
C65B C66B H66D . . 109.4 ?
H66C C66B H66D . . 108.0 ?
C36 C69B H69C . . 105.9 ?
C36 C69B H69D . . 105.5 ?
H69C C69B H69D . . 106.1 ?
C70B C69B C36 . . 126.6(7) ?
C70B C69B H69C . . 105.9 ?
C70B C69B H69D . . 105.4 ?
C69B C70B H70C . . 108.8 ?
C69B C70B H70D . . 109.4 ?
C69B C70B C71B . . 112.2(8) ?
H70C C70B H70D . . 107.9 ?
C71B C70B H70C . . 108.9 ?
C71B C70B H70D . . 109.5 ?
C70B C71B H71C . . 108.8 ?
C70B C71B H71D . . 108.2 ?
H71C C71B H71D . . 107.5 ?
C72B C71B C70B . . 114.9(8) ?
C72B C71B H71C . . 108.8 ?
C72B C71B H71D . . 108.4 ?
C71B C72B H72C . . 108.5 ?
C71B C72B H72D . . 108.9 ?
C71B C72B C73B . . 114.1(9) ?
H72C C72B H72D . . 107.6 ?
C73B C72B H72C . . 108.8 ?
C73B C72B H72D . . 108.7 ?
C72B C73B H73C . . 108.8 ?
C72B C73B H73D . . 108.7 ?
C72B C73B C74B . . 114.8(10) ?
H73C C73B H73D . . 107.6 ?
C74B C73B H73C . . 108.2 ?
C74B C73B H73D . . 108.6 ?
C73B C74B H74D . . 109.5 ?
C73B C74B H74E . . 109.5 ?
C73B C74B H74F . . 109.5 ?
H74D C74B H74E . . 109.5 ?
H74D C74B H74F . . 109.5 ?
H74E C74B H74F . . 109.5 ?
C76 C77B H77A . . 110.6 ?
C76 C77B H77B . . 111.2 ?
C76 C77B C78B . . 105.3(6) ?
H77A C77B H77B . . 108.9 ?
C78B C77B H77A . . 109.9 ?
C78B C77B H77B . . 110.9 ?
C77B C78B H78A . . 112.0 ?
C77B C78B H78B . . 108.2 ?
H78A C78B H78B . . 108.1 ?
C79B C78B C77B . . 109.4(6) ?
C79B C78B H78A . . 109.6 ?
C79B C78B H78B . . 109.4 ?
C78B C79B H79A . . 109.3 ?
C78B C79B H79B . . 109.0 ?
C78B C79B C80B . . 112.3(6) ?
H79A C79B H79B . . 107.9 ?
C80B C79B H79A . . 109.1 ?
C80B C79B H79B . . 109.1 ?
C79B C80B H80A . . 109.7 ?
C79B C80B H80B . . 109.4 ?
C79B C80B H80C . . 109.3 ?
H80A C80B H80B . . 109.5 ?
H80A C80B H80C . . 109.5 ?
H80B C80B H80C . . 109.5 ?
C46B O3B C81B . . 116.4(6) ?
C43B N3B Ir . . 114.8(5) ?
C47B N3B Ir . . 125.6(7) ?
C47B N3B C43B . . 119.5(8) ?
C38B C37B Ir . . 128.5(5) ?
C38B C37B C42B . . 114.6(5) ?
C42B C37B Ir . . 116.8(4) ?
C37B C38B H38B . . 118.5 ?
C39B C38B C37B . . 121.9(6) ?
C39B C38B H38B . . 119.6 ?
C38B C39B C40B . . 120.6(6) ?
C38B C39B C48B . . 130.6(8) ?
C40B C39B C48B . . 108.7(6) ?
C39B C40B C54B . . 110.9(6) ?
C41B C40B C39B . . 120.5(6) ?
C41B C40B C54B . . 128.6(6) ?
C40B C41B H41B . . 120.7 ?
C40B C41B C42B . . 118.8(6) ?
C42B C41B H41B . . 120.5 ?
C37B C42B C43B . . 114.0(5) ?
C41B C42B C37B . . 123.6(6) ?
C41B C42B C43B . . 122.1(6) ?
N3B C43B C42B . . 115.9(6) ?
N3B C43B C44B . . 118.3(6) ?
C44B C43B C42B . . 125.8(6) ?
C43B C44B H44B . . 118.9 ?
C45B C44B C43B . . 121.5(6) ?
C45B C44B H44B . . 119.6 ?
C44B C45B H45B . . 120.6 ?
C44B C45B C46B . . 118.9(7) ?
C46B C45B H45B . . 120.5 ?
O3B C46B C45B . . 126.7(7) ?
O3B C46B C47B . . 115.2(7) ?
C45B C46B C47B . . 118.1(8) ?
N3B C47B C46B . . 123.5(10) ?
N3B C47B H47B . . 118.3 ?
C46B C47B H47B . . 118.2 ?
C49B C48B C39B . . 131.2(8) ?
C49B C48B C53B . . 120.3(7) ?
C53B C48B C39B . . 108.5(7) ?
C48B C49B H49B . . 120.2 ?
C48B C49B C50B . . 119.1(8) ?
C50B C49B H49B . . 120.7 ?
C49B C50B H50B . . 119.5 ?
C51B C50B C49B . . 120.4(8) ?
C51B C50B H50B . . 120.0 ?
C50B C51B H51B . . 119.4 ?
C50B C51B C52B . . 121.1(8) ?
C52B C51B H51B . . 119.5 ?
C51B C52B H52B . . 120.5 ?
C51B C52B C53B . . 118.5(7) ?
C53B C52B H52B . . 121.0 ?
C48B C53B C52B . . 120.5(8) ?
C48B C53B C54B . . 111.8(6) ?
C52B C53B C54B . . 127.8(7) ?
C53B C54B C40B . . 100.1(6) ?
C53B C54B C82B . . 111.5(7) ?
C53B C54B C88B . . 111.9(6) ?
C82B C54B C40B . . 112.0(6) ?
C88B C54B C40B . . 113.1(6) ?
C88B C54B C82B . . 108.2(6) ?
O3B C81B H81A . . 109.5 ?
O3B C81B H81B . . 109.5 ?
O3B C81B H81C . . 109.5 ?
H81A C81B H81B . . 109.5 ?
H81A C81B H81C . . 109.5 ?
H81B C81B H81C . . 109.5 ?
C54B C82B H82A . . 108.0 ?
C54B C82B H82B . . 108.7 ?
H82A C82B H82B . . 107.3 ?
C83B C82B C54B . . 116.7(8) ?
C83B C82B H82A . . 107.4 ?
C83B C82B H82B . . 108.5 ?
C82B C83B H83A . . 110.2 ?
C82B C83B H83B . . 109.1 ?
H83A C83B H83B . . 108.1 ?
C84B C83B C82B . . 108.3(9) ?
C84B C83B H83A . . 104.7 ?
C84B C83B H83B . . 116.3 ?
C83B C84B H84A . . 106.8 ?
C83B C84B H84B . . 106.8 ?
H84A C84B H84B . . 106.7 ?
C85B C84B C83B . . 122.1(10) ?
C85B C84B H84A . . 106.8 ?
C85B C84B H84B . . 106.8 ?
C84B C85B H85A . . 108.4 ?
C84B C85B H85B . . 108.4 ?
C84B C85B C86B . . 115.7(9) ?
H85A C85B H85B . . 107.4 ?
C86B C85B H85A . . 108.4 ?
C86B C85B H85B . . 108.4 ?
C85B C86B H86A . . 107.8 ?
C85B C86B H86B . . 107.8 ?
H86A C86B H86B . . 107.1 ?
C87B C86B C85B . . 118.2(8) ?
C87B C86B H86A . . 107.8 ?
C87B C86B H86B . . 107.8 ?
C86B C87B H87A . . 109.5 ?
C86B C87B H87B . . 109.5 ?
C86B C87B H87C . . 109.5 ?
H87A C87B H87B . . 109.5 ?
H87A C87B H87C . . 109.5 ?
H87B C87B H87C . . 109.5 ?
C54B C88B H88A . . 107.9 ?
C54B C88B H88B . . 107.9 ?
H88A C88B H88B . . 107.2 ?
C89B C88B C54B . . 117.5(6) ?
C89B C88B H88A . . 107.9 ?
C89B C88B H88B . . 107.9 ?
C88B C89B H89A . . 109.0 ?
C88B C89B H89B . . 109.0 ?
H89A C89B H89B . . 107.8 ?
C90B C89B C88B . . 112.9(5) ?
C90B C89B H89A . . 109.0 ?
C90B C89B H89B . . 109.0 ?
C89B C90B H90A . . 108.7 ?
C89B C90B H90B . . 108.7 ?
C89B C90B C91B . . 114.2(6) ?
H90A C90B H90B . . 107.6 ?
C91B C90B H90A . . 108.7 ?
C91B C90B H90B . . 108.7 ?
C90B C91B H91A . . 108.2 ?
C90B C91B H91B . . 108.2 ?
C90B C91B C92B . . 116.5(7) ?
H91A C91B H91B . . 107.3 ?
C92B C91B H91A . . 108.2 ?
C92B C91B H91B . . 108.2 ?
C91B C92B H92A . . 112.6 ?
C91B C92B H92B . . 112.6 ?
C91B C92B C93B . . 95.7(7) ?
H92A C92B H92B . . 110.1 ?
C93B C92B H92A . . 112.6 ?
C93B C92B H92B . . 112.6 ?
C92B C93B H93A . . 109.5 ?
C92B C93B H93B . . 109.5 ?
C92B C93B H93C . . 109.5 ?
H93A C93B H93B . . 109.5 ?
H93A C93B H93C . . 109.5 ?
H93B C93B H93C . . 109.5 ?
C46 O3 C81 . . 116.2(6) ?
C43 N3 Ir . . 112.4(5) ?
C47 N3 Ir . . 125.9(6) ?
C47 N3 C43 . . 121.7(7) ?
C38 C37 Ir . . 127.1(5) ?
C38 C37 C42 . . 119.1(6) ?
C42 C37 Ir . . 113.9(5) ?
C37 C38 H38 . . 120.3 ?
C39 C38 C37 . . 119.8(6) ?
C39 C38 H38 . . 119.9 ?
C38 C39 C40 . . 120.9(7) ?
C38 C39 C48 . . 130.2(8) ?
C40 C39 C48 . . 108.9(6) ?
C39 C40 C54 . . 110.1(6) ?
C41 C40 C39 . . 121.4(6) ?
C41 C40 C54 . . 128.4(7) ?
C40 C41 H41 . . 121.2 ?
C40 C41 C42 . . 117.6(6) ?
C42 C41 H41 . . 121.2 ?
C37 C42 C43 . . 117.0(5) ?
C41 C42 C37 . . 121.1(6) ?
C41 C42 C43 . . 121.9(6) ?
N3 C43 C42 . . 115.4(6) ?
N3 C43 C44 . . 116.7(6) ?
C44 C43 C42 . . 127.8(6) ?
C43 C44 H44 . . 118.5 ?
C45 C44 C43 . . 122.4(6) ?
C45 C44 H44 . . 119.1 ?
C44 C45 H45 . . 120.8 ?
C44 C45 C46 . . 119.0(6) ?
C46 C45 H45 . . 120.3 ?
O3 C46 C45 . . 127.5(7) ?
O3 C46 C47 . . 114.7(8) ?
C45 C46 C47 . . 117.8(7) ?
N3 C47 C46 . . 122.3(8) ?
N3 C47 H47 . . 118.8 ?
C46 C47 H47 . . 118.8 ?
C49 C48 C39 . . 130.7(7) ?
C53 C48 C39 . . 108.5(7) ?
C53 C48 C49 . . 120.8(7) ?
C48 C49 H49 . . 120.6 ?
C50 C49 C48 . . 118.8(7) ?
C50 C49 H49 . . 120.6 ?
C49 C50 H50 . . 119.6 ?
C51 C50 C49 . . 120.7(7) ?
C51 C50 H50 . . 119.7 ?
C50 C51 H51 . . 119.2 ?
C50 C51 C52 . . 121.2(8) ?
C52 C51 H51 . . 119.6 ?
C51 C52 H52 . . 120.7 ?
C51 C52 C53 . . 118.4(8) ?
C53 C52 H52 . . 120.8 ?
C48 C53 C52 . . 120.1(8) ?
C48 C53 C54 . . 111.9(7) ?
C52 C53 C54 . . 128.0(8) ?
C53 C54 C40 . . 100.5(6) ?
C53 C54 C82 . . 112.8(7) ?
C53 C54 C88 . . 109.7(7) ?
C82 C54 C40 . . 111.3(7) ?
C82 C54 C88 . . 110.8(6) ?
C88 C54 C40 . . 111.4(6) ?
C76 C77 H77C . . 107.3 ?
C76 C77 H77D . . 106.7 ?
H77C C77 H77D . . 106.8 ?
C78 C77 C76 . . 120.8(7) ?
C78 C77 H77C . . 107.6 ?
C78 C77 H77D . . 106.9 ?
C77 C78 H78C . . 106.9 ?
C77 C78 H78D . . 110.4 ?
H78C C78 H78D . . 106.1 ?
C79 C78 C77 . . 121.9(7) ?
C79 C78 H78C . . 104.9 ?
C79 C78 H78D . . 105.5 ?
C78 C79 H79C . . 108.6 ?
C78 C79 H79D . . 109.0 ?
C78 C79 C80 . . 114.2(7) ?
H79C C79 H79D . . 107.6 ?
C80 C79 H79C . . 108.8 ?
C80 C79 H79D . . 108.4 ?
C79 C80 H80D . . 109.6 ?
C79 C80 H80E . . 109.2 ?
C79 C80 H80F . . 109.7 ?
H80D C80 H80E . . 109.5 ?
H80D C80 H80F . . 109.5 ?
H80E C80 H80F . . 109.4 ?
O3 C81 H81D . . 109.5 ?
O3 C81 H81E . . 109.5 ?
O3 C81 H81F . . 109.5 ?
H81D C81 H81E . . 109.5 ?
H81D C81 H81F . . 109.5 ?
H81E C81 H81F . . 109.5 ?
C54 C82 H82C . . 108.7 ?
C54 C82 H82D . . 108.6 ?
C54 C82 C83 . . 114.8(7) ?
H82C C82 H82D . . 107.6 ?
C83 C82 H82C . . 108.4 ?
C83 C82 H82D . . 108.5 ?
C82 C83 H83C . . 108.1 ?
C82 C83 H83D . . 108.4 ?
H83C C83 H83D . . 107.4 ?
C84 C83 C82 . . 116.0(8) ?
C84 C83 H83C . . 108.3 ?
C84 C83 H83D . . 108.4 ?
C83 C84 H84C . . 109.0 ?
C83 C84 H84D . . 109.1 ?
C83 C84 C85 . . 114.1(8) ?
H84C C84 H84D . . 107.8 ?
C85 C84 H84C . . 112.9 ?
C85 C84 H84D . . 103.7 ?
C84 C85 H85C . . 107.8 ?
C84 C85 H85D . . 107.8 ?
H85C C85 H85D . . 107.1 ?
C86 C85 C84 . . 118.0(9) ?
C86 C85 H85C . . 107.8 ?
C86 C85 H85D . . 107.8 ?
C85 C86 H86C . . 113.4 ?
C85 C86 H86D . . 105.8 ?
C85 C86 C87 . . 112.4(9) ?
H86C C86 H86D . . 107.4 ?
C87 C86 H86C . . 109.3 ?
C87 C86 H86D . . 108.3 ?
C86 C87 H87D . . 108.6 ?
C86 C87 H87E . . 110.5 ?
C86 C87 H87F . . 109.4 ?
H87D C87 H87E . . 109.5 ?
H87D C87 H87F . . 109.5 ?
H87E C87 H87F . . 109.4 ?
C54 C88 H88C . . 108.5 ?
C54 C88 H88D . . 108.5 ?
C54 C88 C89 . . 115.0(7) ?
H88C C88 H88D . . 107.5 ?
C89 C88 H88C . . 108.5 ?
C89 C88 H88D . . 108.5 ?
C88 C89 H89C . . 105.4 ?
C88 C89 H89D . . 105.4 ?
C88 C89 C90 . . 127.4(7) ?
H89C C89 H89D . . 106.0 ?
C90 C89 H89C . . 105.4 ?
C90 C89 H89D . . 105.4 ?
C89 C90 H90C . . 108.8 ?
C89 C90 H90D . . 108.8 ?
H90C C90 H90D . . 107.7 ?
C91 C90 C89 . . 113.7(9) ?
C91 C90 H90C . . 108.8 ?
C91 C90 H90D . . 108.8 ?
C90 C91 H91C . . 108.9 ?
C90 C91 H91D . . 108.9 ?
C90 C91 C92 . . 113.2(10) ?
H91C C91 H91D . . 107.7 ?
C92 C91 H91C . . 108.9 ?
C92 C91 H91D . . 108.9 ?
C91 C92 H92C . . 109.2 ?
C91 C92 H92D . . 109.2 ?
C91 C92 C93 . . 111.9(10) ?
H92C C92 H92D . . 107.9 ?
C93 C92 H92C . . 109.2 ?
C93 C92 H92D . . 109.2 ?
C92 C93 H93D . . 109.5 ?
C92 C93 H93E . . 109.5 ?
C92 C93 H93F . . 109.5 ?
H93D C93 H93E . . 109.5 ?
H93D C93 H93F . . 109.5 ?
H93E C93 H93F . . 109.5 ?
H1SA C1S H1SB . . 109.5 ?
H1SA C1S H1SC . . 109.5 ?
H1SB C1S H1SC . . 109.5 ?
H1SD C1S H1SE . . 109.5 ?
H1SD C1S H1SF . . 109.5 ?
H1SE C1S H1SF . . 109.5 ?
C2S C1S H1SA . . 109.5 ?
C2S C1S H1SB . . 109.5 ?
C2S C1S H1SC . . 109.5 ?
C2S' C1S H1SD . . 109.5 ?
C2S' C1S H1SE . . 109.5 ?
C2S' C1S H1SF . . 109.5 ?
C1S C2S H2SA . . 110.0 ?
C1S C2S H2SB . . 110.0 ?
C1S C2S C3S . . 108.7(8) ?
H2SA C2S H2SB . . 108.3 ?
C3S C2S H2SA . . 110.0 ?
C3S C2S H2SB . . 110.0 ?
C2S C3S H3SA . . 109.3 ?
C2S C3S H3SB . . 109.3 ?
H3SA C3S H3SB . . 108.0 ?
C4S C3S C2S . . 111.5(9) ?
C4S C3S H3SA . . 109.3 ?
C4S C3S H3SB . . 109.3 ?
C3S C4S H4SA . . 112.8 ?
C3S C4S H4SB . . 112.8 ?
C3S C4S C5S . . 94.5(9) ?
H4SA C4S H4SB . . 110.3 ?
C5S C4S H4SA . . 112.8 ?
C5S C4S H4SB . . 112.8 ?
C4S C5S H5SA . . 109.5 ?
C4S C5S H5SB . . 109.5 ?
C4S C5S H5SC . . 109.5 ?
H5SA C5S H5SB . . 109.5 ?
H5SA C5S H5SC . . 109.5 ?
H5SB C5S H5SC . . 109.5 ?
C1S C2S' H2SC . . 103.4 ?
C1S C2S' H2SD . . 103.4 ?
H2SC C2S' H2SD . . 105.2 ?
C3S' C2S' C1S . . 135.1(10) ?
C3S' C2S' H2SC . . 103.4 ?
C3S' C2S' H2SD . . 103.4 ?
C2S' C3S' H3SC . . 108.1 ?
C2S' C3S' H3SD . . 108.1 ?
C2S' C3S' C4S' . . 116.7(10) ?
H3SC C3S' H3SD . . 107.3 ?
C4S' C3S' H3SC . . 108.1 ?
C4S' C3S' H3SD . . 108.1 ?
C3S' C4S' H4SC . . 106.3 ?
C3S' C4S' H4SD . . 106.3 ?
C3S' C4S' C5S' . . 123.9(12) ?
H4SC C4S' H4SD . . 106.4 ?
C5S' C4S' H4SC . . 106.3 ?
C5S' C4S' H4SD . . 106.3 ?
C4S' C5S' H5SD . . 109.5 ?
C4S' C5S' H5SE . . 109.5 ?
C4S' C5S' H5SF . . 109.5 ?
H5SD C5S' H5SE . . 109.5 ?
H5SD C5S' H5SF . . 109.5 ?
H5SE C5S' H5SF . . 109.5 ?

loop_
_geom_bond_atom_site_label_1
_geom_bond_atom_site_label_2
_geom_bond_site_symmetry_2
_geom_bond_distance
_geom_bond_publ_flag
Ir N1 . 2.121(3) ?
Ir N2 . 2.135(3) ?
Ir C19 . 2.020(4) ?
Ir C1 . 2.017(7) ?
Ir C1B . 2.013(7) ?
Ir N3B . 2.142(7) ?
Ir C37B . 2.045(6) ?
Ir N3 . 2.128(7) ?
Ir C37 . 1.998(6) ?
O2 C28 . 1.362(4) ?
O2 C68 . 1.434(4) ?
N1 C7 . 1.362(4) ?
N1 C11 . 1.343(4) ?
N2 C25 . 1.369(4) ?
N2 C29 . 1.327(4) ?
C7 C8 . 1.386(5) ?
C7 C6 . 1.505(7) ?
C7 C6B . 1.474(7) ?
C8 H8 . 0.9499 ?
C8 C9 . 1.380(5) ?
C9 H9 . 0.9502 ?
C9 C10 . 1.379(5) ?
C10 C11 . 1.386(5) ?
C10 O1 . 1.378(11) ?
C10 O1B . 1.397(11) ?
C11 H11 . 0.9495 ?
C19 C20 . 1.411(5) ?
C19 C24 . 1.421(5) ?
C20 H20 . 0.9496 ?
C20 C21 . 1.389(5) ?
C21 C22 . 1.394(6) ?
C21 C30 . 1.470(5) ?
C22 C23 . 1.379(5) ?
C22 C36 . 1.529(5) ?
C23 H23 . 0.9499 ?
C23 C24 . 1.398(5) ?
C24 C25 . 1.460(5) ?
C25 C26 . 1.392(5) ?
C26 H26 . 0.9502 ?
C26 C27 . 1.367(5) ?
C27 H27 . 0.9497 ?
C27 C28 . 1.382(5) ?
C28 C29 . 1.385(5) ?
C29 H29 . 0.9506 ?
C30 C31 . 1.395(5) ?
C30 C35 . 1.391(6) ?
C31 H31 . 0.9502 ?
C31 C32 . 1.388(5) ?
C32 H32 . 0.9500 ?
C32 C33 . 1.377(6) ?
C33 H33 . 0.9497 ?
C33 C34 . 1.386(6) ?
C34 H34 . 0.9501 ?
C34 C35 . 1.385(5) ?
C35 C36 . 1.524(6) ?
C36 C75 . 1.534(6) ?
C36 C69 . 1.573(10) ?
C36 C69B . 1.603(11) ?
C67 H67A . 0.9805 ?
C67 H67B . 0.9804 ?
C67 H67C . 0.9797 ?
C67 H67D . 0.9803 ?
C67 H67E . 0.9801 ?
C67 H67F . 0.9798 ?
C67 C66 . 1.639(16) ?
C67 C66B . 1.425(17) ?
C68 H68A . 0.9800 ?
C68 H68B . 0.9800 ?
C68 H68C . 0.9800 ?
C75 H75A . 0.9900 ?
C75 H75B . 0.9902 ?
C75 C76 . 1.519(5) ?
C76 H76A . 0.9899 ?
C76 H76B . 0.9899 ?
C76 C77B . 1.476(7) ?
C76 C77 . 1.572(7) ?
O1 C55 . 1.426(12) ?
C1 C2 . 1.392(9) ?
C1 C6 . 1.418(9) ?
C2 H2 . 0.9500 ?
C2 C3 . 1.385(9) ?
C3 C4 . 1.392(8) ?
C3 C12 . 1.474(8) ?
C4 C5 . 1.370(8) ?
C4 C18 . 1.550(8) ?
C5 H5 . 0.9500 ?
C5 C6 . 1.418(8) ?
C12 C13 . 1.386(9) ?
C12 C17 . 1.396(8) ?
C13 H13 . 0.9500 ?
C13 C14 . 1.375(9) ?
C14 H14 . 0.9500 ?
C14 C15 . 1.395(9) ?
C15 H15 . 0.9502 ?
C15 C16 . 1.372(9) ?
C16 H16 . 0.9498 ?
C16 C17 . 1.387(8) ?
C17 C18 . 1.529(9) ?
C18 C56 . 1.539(11) ?
C18 C62 . 1.555(10) ?
C55 H55A . 0.9800 ?
C55 H55B . 0.9800 ?
C55 H55C . 0.9800 ?
C56 H56A . 0.9903 ?
C56 H56B . 0.9899 ?
C56 C57 . 1.522(10) ?
C57 H57A . 0.9898 ?
C57 H57B . 0.9907 ?
C57 C58 . 1.531(10) ?
C58 H58A . 0.9898 ?
C58 H58B . 0.9896 ?
C58 C59 . 1.486(13) ?
C59 H59A . 0.9897 ?
C59 H59B . 0.9899 ?
C59 C60 . 1.619(12) ?
C60 H60A . 0.9901 ?
C60 H60B . 0.9903 ?
C60 C61 . 1.505(10) ?
C61 H61A . 0.9800 ?
C61 H61B . 0.9800 ?
C61 H61C . 0.9800 ?
C62 H62A . 0.9898 ?
C62 H62B . 0.9906 ?
C62 C63 . 1.522(10) ?
C63 H63A . 0.9901 ?
C63 H63B . 0.9900 ?
C63 C64 . 1.517(11) ?
C64 H64A . 0.9905 ?
C64 H64B . 0.9900 ?
C64 C65 . 1.535(11) ?
C65 H65A . 0.9900 ?
C65 H65B . 0.9899 ?
C65 C66 . 1.516(15) ?
C66 H66A . 0.9895 ?
C66 H66B . 0.9901 ?
C69 H69A . 0.9895 ?
C69 H69B . 0.9900 ?
C69 C70 . 1.516(11) ?
C70 H70A . 0.9898 ?
C70 H70B . 0.9912 ?
C70 C71 . 1.522(13) ?
C71 H71A . 0.9904 ?
C71 H71B . 0.9895 ?
C71 C72 . 1.504(13) ?
C72 H72A . 0.9903 ?
C72 H72B . 0.9897 ?
C72 C73 . 1.511(14) ?
C73 H73A . 0.9898 ?
C73 H73B . 0.9907 ?
C73 C74 . 1.503(13) ?
C74 H74A . 0.9800 ?
C74 H74B . 0.9800 ?
C74 H74C . 0.9800 ?
O1B C55B . 1.422(13) ?
C1B C2B . 1.405(9) ?
C1B C6B . 1.431(9) ?
C2B H2B . 0.9500 ?
C2B C3B . 1.394(9) ?
C3B C4B . 1.396(9) ?
C3B C12B . 1.468(9) ?
C4B C5B . 1.372(8) ?
C4B C18B . 1.543(9) ?
C5B H5B . 0.9497 ?
C5B C6B . 1.405(8) ?
C12B C13B . 1.385(9) ?
C12B C17B . 1.399(8) ?
C13B H13B . 0.9500 ?
C13B C14B . 1.384(9) ?
C14B H14B . 0.9500 ?
C14B C15B . 1.387(9) ?
C15B H15B . 0.9497 ?
C15B C16B . 1.392(9) ?
C16B H16B . 0.9508 ?
C16B C17B . 1.382(8) ?
C17B C18B . 1.529(9) ?
C18B C56B . 1.541(10) ?
C18B C62B . 1.526(12) ?
C55B H55D . 0.9800 ?
C55B H55E . 0.9800 ?
C55B H55F . 0.9800 ?
C56B H56C . 0.9904 ?
C56B H56D . 0.9900 ?
C56B C57B . 1.526(11) ?
C57B H57C . 0.9904 ?
C57B H57D . 0.9900 ?
C57B C58B . 1.520(11) ?
C58B H58C . 0.9901 ?
C58B H58D . 0.9895 ?
C58B C59B . 1.519(11) ?
C59B H59C . 0.9897 ?
C59B H59D . 0.9899 ?
C59B C60B . 1.514(13) ?
C60B H60C . 0.9902 ?
C60B H60D . 0.9898 ?
C60B C61B . 1.430(13) ?
C61B H61D . 0.9800 ?
C61B H61E . 0.9800 ?
C61B H61F . 0.9800 ?
C62B H62C . 0.9892 ?
C62B H62D . 0.9892 ?
C62B C63B . 1.516(11) ?
C63B H63C . 0.9901 ?
C63B H63D . 0.9902 ?
C63B C64B . 1.537(11) ?
C64B H64C . 0.9908 ?
C64B H64D . 0.9899 ?
C64B C65B . 1.528(11) ?
C65B H65C . 0.9893 ?
C65B H65D . 0.9902 ?
C65B C66B . 1.520(15) ?
C66B H66C . 0.9900 ?
C66B H66D . 0.9900 ?
C69B H69C . 0.9910 ?
C69B H69D . 0.9899 ?
C69B C70B . 1.510(11) ?
C70B H70C . 0.9901 ?
C70B H70D . 0.9900 ?
C70B C71B . 1.526(13) ?
C71B H71C . 0.9900 ?
C71B H71D . 0.9901 ?
C71B C72B . 1.505(11) ?
C72B H72C . 0.9895 ?
C72B H72D . 0.9902 ?
C72B C73B . 1.516(15) ?
C73B H73C . 0.9908 ?
C73B H73D . 0.9899 ?
C73B C74B . 1.525(13) ?
C74B H74D . 0.9800 ?
C74B H74E . 0.9800 ?
C74B H74F . 0.9800 ?
C77B H77A . 0.9888 ?
C77B H77B . 0.9899 ?
C77B C78B . 1.508(8) ?
C78B H78A . 0.9898 ?
C78B H78B . 0.9901 ?
C78B C79B . 1.504(10) ?
C79B H79A . 0.9898 ?
C79B H79B . 0.9899 ?
C79B C80B . 1.511(10) ?
C80B H80A . 0.9805 ?
C80B H80B . 0.9802 ?
C80B H80C . 0.9802 ?
O3B C46B . 1.366(9) ?
O3B C81B . 1.445(9) ?
N3B C43B . 1.376(9) ?
N3B C47B . 1.330(9) ?
C37B C38B . 1.420(8) ?
C37B C42B . 1.434(8) ?
C38B H38B . 0.9497 ?
C38B C39B . 1.392(9) ?
C39B C40B . 1.399(10) ?
C39B C48B . 1.462(9) ?
C40B C41B . 1.371(9) ?
C40B C54B . 1.544(9) ?
C41B H41B . 0.9504 ?
C41B C42B . 1.399(8) ?
C42B C43B . 1.463(9) ?
C43B C44B . 1.411(8) ?
C44B H44B . 0.9499 ?
C44B C45B . 1.368(9) ?
C45B H45B . 0.9499 ?
C45B C46B . 1.387(10) ?
C46B C47B . 1.390(10) ?
C47B H47B . 0.9503 ?
C48B C49B . 1.380(10) ?
C48B C53B . 1.395(10) ?
C49B H49B . 0.9497 ?
C49B C50B . 1.399(10) ?
C50B H50B . 0.9499 ?
C50B C51B . 1.382(11) ?
C51B H51B . 0.9497 ?
C51B C52B . 1.383(11) ?
C52B H52B . 0.9500 ?
C52B C53B . 1.402(9) ?
C53B C54B . 1.524(11) ?
C54B C82B . 1.542(11) ?
C54B C88B . 1.534(9) ?
C81B H81A . 0.9800 ?
C81B H81B . 0.9800 ?
C81B H81C . 0.9800 ?
C82B H82A . 0.9899 ?
C82B H82B . 0.9900 ?
C82B C83B . 1.531(13) ?
C83B H83A . 0.9897 ?
C83B H83B . 0.9898 ?
C83B C84B . 1.522(11) ?
C84B H84A . 0.9900 ?
C84B H84B . 0.9900 ?
C84B C85B . 1.357(11) ?
C85B H85A . 0.9900 ?
C85B H85B . 0.9900 ?
C85B C86B . 1.535(12) ?
C86B H86A . 0.9900 ?
C86B H86B . 0.9900 ?
C86B C87B . 1.499(13) ?
C87B H87A . 0.9800 ?
C87B H87B . 0.9800 ?
C87B H87C . 0.9800 ?
C88B H88A . 0.9900 ?
C88B H88B . 0.9900 ?
C88B C89B . 1.519(8) ?
C89B H89A . 0.9900 ?
C89B H89B . 0.9900 ?
C89B C90B . 1.515(8) ?
C90B H90A . 0.9900 ?
C90B H90B . 0.9900 ?
C90B C91B . 1.524(9) ?
C91B H91A . 0.9900 ?
C91B H91B . 0.9900 ?
C91B C92B . 1.544(10) ?
C92B H92A . 0.9900 ?
C92B H92B . 0.9900 ?
C92B C93B . 1.654(10) ?
C93B H93A . 0.9800 ?
C93B H93B . 0.9800 ?
C93B H93C . 0.9800 ?
O3 C46 . 1.359(9) ?
O3 C81 . 1.437(8) ?
N3 C43 . 1.375(9) ?
N3 C47 . 1.320(9) ?
C37 C38 . 1.388(8) ?
C37 C42 . 1.422(9) ?
C38 H38 . 0.9503 ?
C38 C39 . 1.383(9) ?
C39 C40 . 1.394(10) ?
C39 C48 . 1.463(9) ?
C40 C41 . 1.383(9) ?
C40 C54 . 1.550(10) ?
C41 H41 . 0.9505 ?
C41 C42 . 1.413(8) ?
C42 C43 . 1.447(9) ?
C43 C44 . 1.405(8) ?
C44 H44 . 0.9502 ?
C44 C45 . 1.369(9) ?
C45 H45 . 0.9495 ?
C45 C46 . 1.386(10) ?
C46 C47 . 1.403(10) ?
C47 H47 . 0.9500 ?
C48 C49 . 1.393(10) ?
C48 C53 . 1.386(10) ?
C49 H49 . 0.9500 ?
C49 C50 . 1.389(9) ?
C50 H50 . 0.9497 ?
C50 C51 . 1.378(10) ?
C51 H51 . 0.9501 ?
C51 C52 . 1.385(12) ?
C52 H52 . 0.9501 ?
C52 C53 . 1.410(10) ?
C53 C54 . 1.514(11) ?
C54 C82 . 1.525(12) ?
C54 C88 . 1.547(9) ?
C77 H77C . 0.9897 ?
C77 H77D . 0.9900 ?
C77 C78 . 1.554(8) ?
C78 H78C . 0.9899 ?
C78 H78D . 0.9904 ?
C78 C79 . 1.504(10) ?
C79 H79C . 0.9899 ?
C79 H79D . 0.9901 ?
C79 C80 . 1.522(11) ?
C80 H80D . 0.9799 ?
C80 H80E . 0.9802 ?
C80 H80F . 0.9802 ?
C81 H81D . 0.9800 ?
C81 H81E . 0.9800 ?
C81 H81F . 0.9800 ?
C82 H82C . 0.9902 ?
C82 H82D . 0.9899 ?
C82 C83 . 1.538(12) ?
C83 H83C . 0.9905 ?
C83 H83D . 0.9900 ?
C83 C84 . 1.494(11) ?
C84 H84C . 0.9905 ?
C84 H84D . 0.9902 ?
C84 C85 . 1.556(10) ?
C85 H85C . 0.9900 ?
C85 H85D . 0.9900 ?
C85 C86 . 1.447(11) ?
C86 H86C . 0.9898 ?
C86 H86D . 0.9897 ?
C86 C87 . 1.524(13) ?
C87 H87D . 0.9796 ?
C87 H87E . 0.9798 ?
C87 H87F . 0.9806 ?
C88 H88C . 0.9900 ?
C88 H88D . 0.9900 ?
C88 C89 . 1.556(9) ?
C89 H89C . 0.9900 ?
C89 H89D . 0.9900 ?
C89 C90 . 1.673(10) ?
C90 H90C . 0.9900 ?
C90 H90D . 0.9900 ?
C90 C91 . 1.384(10) ?
C91 H91C . 0.9900 ?
C91 H91D . 0.9900 ?
C91 C92 . 1.482(11) ?
C92 H92C . 0.9900 ?
C92 H92D . 0.9900 ?
C92 C93 . 1.502(11) ?
C93 H93D . 0.9800 ?
C93 H93E . 0.9800 ?
C93 H93F . 0.9800 ?
C1S H1SA . 0.9800 ?
C1S H1SB . 0.9800 ?
C1S H1SC . 0.9800 ?
C1S H1SD . 0.9800 ?
C1S H1SE . 0.9800 ?
C1S H1SF . 0.9800 ?
C1S C2S . 1.531(6) ?
C1S C2S' . 1.518(8) ?
C2S H2SA . 0.9900 ?
C2S H2SB . 0.9900 ?
C2S C3S . 1.570(9) ?
C3S H3SA . 0.9900 ?
C3S H3SB . 0.9900 ?
C3S C4S . 1.543(9) ?
C4S H4SA . 0.9900 ?
C4S H4SB . 0.9900 ?
C4S C5S . 1.561(7) ?
C5S H5SA . 0.9800 ?
C5S H5SB . 0.9800 ?
C5S H5SC . 0.9800 ?
C2S' H2SC . 0.9900 ?
C2S' H2SD . 0.9900 ?
C2S' C3S' . 1.470(9) ?
C3S' H3SC . 0.9900 ?
C3S' H3SD . 0.9900 ?
C3S' C4S' . 1.530(7) ?
C4S' H4SC . 0.9900 ?
C4S' H4SD . 0.9900 ?
C4S' C5S' . 1.543(7) ?
C5S' H5SD . 0.9800 ?
C5S' H5SE . 0.9800 ?
C5S' H5SF . 0.9800 ?

loop_
_geom_torsion_atom_site_label_1
_geom_torsion_atom_site_label_2
_geom_torsion_atom_site_label_3
_geom_torsion_atom_site_label_4
_geom_torsion_site_symmetry_1
_geom_torsion_site_symmetry_2
_geom_torsion_site_symmetry_3
_geom_torsion_site_symmetry_4
_geom_torsion
_geom_torsion_publ_flag
Ir N1 C7 C8 . . . . 178.8(3) ?
Ir N1 C7 C6 . . . . 8.9(5) ?
Ir N1 C7 C6B . . . . -10.1(5) ?
Ir N1 C11 C10 . . . . -179.0(3) ?
Ir N2 C25 C24 . . . . 1.9(3) ?
Ir N2 C25 C26 . . . . 179.9(2) ?
Ir N2 C29 C28 . . . . -178.1(2) ?
Ir C19 C20 C21 . . . . 178.9(3) ?
Ir C19 C24 C23 . . . . 178.6(3) ?
Ir C19 C24 C25 . . . . -2.0(4) ?
Ir C1 C2 C3 . . . . -174.8(7) ?
Ir C1 C6 C7 . . . . 5.5(9) ?
Ir C1 C6 C5 . . . . 174.9(6) ?
Ir C1B C2B C3B . . . . -178.6(6) ?
Ir C1B C6B C7 . . . . -11.4(9) ?
Ir C1B C6B C5B . . . . 177.6(6) ?
Ir N3B C43B C42B . . . . -2.4(10) ?
Ir N3B C43B C44B . . . . 177.0(6) ?
Ir N3B C47B C46B . . . . -179.2(9) ?
Ir C37B C38B C39B . . . . -174.0(6) ?
Ir C37B C42B C41B . . . . 176.4(6) ?
Ir C37B C42B C43B . . . . 2.3(9) ?
Ir N3 C43 C42 . . . . 1.6(10) ?
Ir N3 C43 C44 . . . . 178.8(5) ?
Ir N3 C47 C46 . . . . -177.1(9) ?
Ir C37 C38 C39 . . . . -178.1(6) ?
Ir C37 C42 C41 . . . . 176.3(6) ?
Ir C37 C42 C43 . . . . -6.0(9) ?
O2 C28 C29 N2 . . . . 179.1(3) ?
N1 C7 C8 C9 . . . . 1.1(6) ?
N1 C7 C6 C1 . . . . -9.8(9) ?
N1 C7 C6 C5 . . . . -179.6(6) ?
N1 C7 C6B C1B . . . . 13.7(8) ?
N1 C7 C6B C5B . . . . -175.6(6) ?
N2 C25 C26 C27 . . . . -1.7(5) ?
C7 N1 C11 C10 . . . . 1.1(5) ?
C7 C8 C9 C10 . . . . -0.7(6) ?
C8 C7 C6 C1 . . . . -178.5(6) ?
C8 C7 C6 C5 . . . . 11.7(10) ?
C8 C7 C6B C1B . . . . -175.7(6) ?
C8 C7 C6B C5B . . . . -5.0(10) ?
C8 C9 C10 C11 . . . . 0.5(6) ?
C8 C9 C10 O1 . . . . -171.1(6) ?
C8 C9 C10 O1B . . . . 166.1(6) ?
C9 C10 C11 N1 . . . . -0.7(6) ?
C9 C10 O1 C55 . . . . -0.5(12) ?
C9 C10 O1B C55B . . . . 19.3(12) ?
C11 N1 C7 C8 . . . . -1.2(5) ?
C11 N1 C7 C6 . . . . -171.1(4) ?
C11 N1 C7 C6B . . . . 169.9(4) ?
C11 C10 O1 C55 . . . . -171.7(8) ?
C11 C10 O1B C55B . . . . -173.8(8) ?
C19 C20 C21 C22 . . . . 2.2(5) ?
C19 C20 C21 C30 . . . . -174.2(3) ?
C19 C24 C25 N2 . . . . -0.1(4) ?
C19 C24 C25 C26 . . . . -177.8(3) ?
C20 C19 C24 C23 . . . . -2.1(5) ?
C20 C19 C24 C25 . . . . 177.3(3) ?
C20 C21 C22 C23 . . . . -1.8(6) ?
C20 C21 C22 C36 . . . . 179.8(3) ?
C20 C21 C30 C31 . . . . 1.1(7) ?
C20 C21 C30 C35 . . . . 177.9(4) ?
C21 C22 C23 C24 . . . . -0.6(6) ?
C21 C22 C36 C35 . . . . 3.6(4) ?
C21 C22 C36 C75 . . . . 123.4(4) ?
C21 C22 C36 C69 . . . . -127.5(5) ?
C21 C22 C36 C69B . . . . -102.8(5) ?
C21 C30 C31 C32 . . . . 175.4(4) ?
C21 C30 C35 C34 . . . . -176.4(3) ?
C21 C30 C35 C36 . . . . 1.3(4) ?
C22 C21 C30 C31 . . . . -175.7(4) ?
C22 C21 C30 C35 . . . . 1.1(4) ?
C22 C23 C24 C19 . . . . 2.6(6) ?
C22 C23 C24 C25 . . . . -176.8(3) ?
C22 C36 C75 C76 . . . . -54.9(5) ?
C22 C36 C69 C70 . . . . 66.2(9) ?
C22 C36 C69B C70B . . . . 44.6(11) ?
C23 C22 C36 C35 . . . . -174.6(4) ?
C23 C22 C36 C75 . . . . -54.8(5) ?
C23 C22 C36 C69 . . . . 54.3(7) ?
C23 C22 C36 C69B . . . . 79.0(6) ?
C23 C24 C25 N2 . . . . 179.3(3) ?
C23 C24 C25 C26 . . . . 1.6(5) ?
C24 C19 C20 C21 . . . . -0.3(5) ?
C24 C25 C26 C27 . . . . 175.9(3) ?
C25 N2 C29 C28 . . . . 1.0(5) ?
C25 C26 C27 C28 . . . . 1.1(5) ?
C26 C27 C28 O2 . . . . 179.8(3) ?
C26 C27 C28 C29 . . . . 0.5(5) ?
C27 C28 C29 N2 . . . . -1.6(5) ?
C29 N2 C25 C24 . . . . -177.3(3) ?
C29 N2 C25 C26 . . . . 0.7(5) ?
C30 C21 C22 C23 . . . . 175.4(3) ?
C30 C21 C22 C36 . . . . -3.0(4) ?
C30 C31 C32 C33 . . . . 0.1(6) ?
C30 C35 C36 C22 . . . . -2.9(4) ?
C30 C35 C36 C75 . . . . -123.5(4) ?
C30 C35 C36 C69 . . . . 123.7(5) ?
C30 C35 C36 C69B . . . . 108.0(5) ?
C31 C30 C35 C34 . . . . 0.8(6) ?
C31 C30 C35 C36 . . . . 178.5(3) ?
C31 C32 C33 C34 . . . . 1.1(6) ?
C32 C33 C34 C35 . . . . -1.3(6) ?
C33 C34 C35 C30 . . . . 0.4(6) ?
C33 C34 C35 C36 . . . . -176.9(4) ?
C34 C35 C36 C22 . . . . 174.6(4) ?
C34 C35 C36 C75 . . . . 53.9(5) ?
C34 C35 C36 C69 . . . . -58.8(7) ?
C34 C35 C36 C69B . . . . -74.5(6) ?
C35 C30 C31 C32 . . . . -1.0(5) ?
C35 C36 C75 C76 . . . . 58.0(5) ?
C35 C36 C69 C70 . . . . -53.9(9) ?
C35 C36 C69B C70B . . . . -60.7(10) ?
C36 C22 C23 C24 . . . . 177.5(4) ?
C36 C75 C76 C77B . . . . 178.7(6) ?
C36 C75 C76 C77 . . . . -177.1(5) ?
C36 C69 C70 C71 . . . . -176.9(8) ?
C36 C69B C70B C71B . . . . 165.7(8) ?
C68 O2 C28 C27 . . . . 10.9(6) ?
C68 O2 C28 C29 . . . . -169.8(3) ?
C75 C36 C69 C70 . . . . -174.6(7) ?
C75 C36 C69B C70B . . . . 175.3(8) ?
C75 C76 C77B C78B . . . . -179.0(6) ?
C75 C76 C77 C78 . . . . -48.0(11) ?
C76 C77B C78B C79B . . . . 162.1(7) ?
C76 C77 C78 C79 . . . . -169.4(8) ?
O1 C10 C11 N1 . . . . 170.5(6) ?
C1 C2 C3 C4 . . . . -2.1(13) ?
C1 C2 C3 C12 . . . . 177.5(8) ?
C2 C1 C6 C7 . . . . -173.3(7) ?
C2 C1 C6 C5 . . . . -3.9(13) ?
C2 C3 C4 C5 . . . . 0.4(13) ?
C2 C3 C4 C18 . . . . 179.1(7) ?
C2 C3 C12 C13 . . . . 0.9(16) ?
C2 C3 C12 C17 . . . . -177.8(8) ?
C3 C4 C5 C6 . . . . -0.4(12) ?
C3 C4 C18 C17 . . . . -0.8(9) ?
C3 C4 C18 C56 . . . . 118.5(8) ?
C3 C4 C18 C62 . . . . -119.2(7) ?
C3 C12 C13 C14 . . . . -179.5(8) ?
C3 C12 C17 C16 . . . . 178.2(7) ?
C3 C12 C17 C18 . . . . -2.4(10) ?
C4 C3 C12 C13 . . . . -179.5(9) ?
C4 C3 C12 C17 . . . . 1.8(10) ?
C4 C5 C6 C7 . . . . 171.9(6) ?
C4 C5 C6 C1 . . . . 2.3(12) ?
C4 C18 C56 C57 . . . . -63.4(8) ?
C4 C18 C62 C63 . . . . 56.0(9) ?
C5 C4 C18 C17 . . . . 177.8(8) ?
C5 C4 C18 C56 . . . . -62.9(11) ?
C5 C4 C18 C62 . . . . 59.4(11) ?
C6 C7 C8 C9 . . . . 168.9(5) ?
C6 C1 C2 C3 . . . . 3.8(13) ?
C12 C3 C4 C5 . . . . -179.3(7) ?
C12 C3 C4 C18 . . . . -0.6(10) ?
C12 C13 C14 C15 . . . . 2.8(13) ?
C12 C17 C18 C4 . . . . 2.0(9) ?
C12 C17 C18 C56 . . . . -116.1(8) ?
C12 C17 C18 C62 . . . . 119.4(7) ?
C13 C12 C17 C16 . . . . -0.7(13) ?
C13 C12 C17 C18 . . . . 178.7(7) ?
C13 C14 C15 C16 . . . . -3.2(13) ?
C14 C15 C16 C17 . . . . 1.6(13) ?
C15 C16 C17 C12 . . . . 0.3(12) ?
C15 C16 C17 C18 . . . . -178.9(8) ?
C16 C17 C18 C4 . . . . -178.7(8) ?
C16 C17 C18 C56 . . . . 63.3(11) ?
C16 C17 C18 C62 . . . . -61.3(11) ?
C17 C12 C13 C14 . . . . -0.9(13) ?
C17 C18 C56 C57 . . . . 48.0(9) ?
C17 C18 C62 C63 . . . . -54.9(9) ?
C18 C4 C5 C6 . . . . -178.9(8) ?
C18 C56 C57 C58 . . . . 169.7(6) ?
C18 C62 C63 C64 . . . . -174.2(6) ?
C56 C18 C62 C63 . . . . 179.0(7) ?
C56 C57 C58 C59 . . . . -175.2(7) ?
C57 C58 C59 C60 . . . . -64.6(10) ?
C58 C59 C60 C61 . . . . 89.6(9) ?
C62 C18 C56 C57 . . . . 173.8(6) ?
C62 C63 C64 C65 . . . . -64.3(11) ?
C63 C64 C65 C66 . . . . -63.7(12) ?
C64 C65 C66 C67 . . . . -171.8(8) ?
C69 C36 C75 C76 . . . . -174.7(5) ?
C69 C70 C71 C72 . . . . -172.5(10) ?
C70 C71 C72 C73 . . . . -174.8(10) ?
C71 C72 C73 C74 . . . . -170.1(11) ?
O1B C10 C11 N1 . . . . -169.6(5) ?
C1B C2B C3B C4B . . . . 2.0(13) ?
C1B C2B C3B C12B . . . . -178.3(9) ?
C2B C1B C6B C7 . . . . 170.5(7) ?
C2B C1B C6B C5B . . . . -0.5(13) ?
C2B C3B C4B C5B . . . . -2.4(13) ?
C2B C3B C4B C18B . . . . 177.8(7) ?
C2B C3B C12B C13B . . . . 1.8(16) ?
C2B C3B C12B C17B . . . . -177.1(9) ?
C3B C4B C5B C6B . . . . 1.3(12) ?
C3B C4B C18B C17B . . . . 0.6(9) ?
C3B C4B C18B C56B . . . . 118.3(8) ?
C3B C4B C18B C62B . . . . -118.5(8) ?
C3B C12B C13B C14B . . . . -179.9(8) ?
C3B C12B C17B C16B . . . . -179.8(7) ?
C3B C12B C17B C18B . . . . -2.3(10) ?
C4B C3B C12B C13B . . . . -178.4(9) ?
C4B C3B C12B C17B . . . . 2.6(10) ?
C4B C5B C6B C7 . . . . -169.5(7) ?
C4B C5B C6B C1B . . . . 0.2(12) ?
C4B C18B C56B C57B . . . . -63.7(9) ?
C4B C18B C62B C63B . . . . 63.4(9) ?
C5B C4B C18B C17B . . . . -179.2(8) ?
C5B C4B C18B C56B . . . . -61.5(11) ?
C5B C4B C18B C62B . . . . 61.7(11) ?
C6B C7 C8 C9 . . . . -169.2(5) ?
C6B C1B C2B C3B . . . . -0.6(12) ?
C12B C3B C4B C5B . . . . 177.8(7) ?
C12B C3B C4B C18B . . . . -2.0(10) ?
C12B C13B C14B C15B . . . . 0.3(13) ?
C12B C17B C18B C4B . . . . 1.0(9) ?
C12B C17B C18B C56B . . . . -118.0(7) ?
C12B C17B C18B C62B . . . . 120.2(8) ?
C13B C12B C17B C16B . . . . 1.1(13) ?
C13B C12B C17B C18B . . . . 178.7(8) ?
C13B C14B C15B C16B . . . . 0.4(13) ?
C14B C15B C16B C17B . . . . -0.4(13) ?
C15B C16B C17B C12B . . . . -0.4(12) ?
C15B C16B C17B C18B . . . . -177.4(8) ?
C16B C17B C18B C4B . . . . 178.4(8) ?
C16B C17B C18B C56B . . . . 59.3(11) ?
C16B C17B C18B C62B . . . . -62.5(11) ?
C17B C12B C13B C14B . . . . -1.1(13) ?
C17B C18B C56B C57B . . . . 47.8(9) ?
C17B C18B C62B C63B . . . . -48.7(9) ?
C18B C4B C5B C6B . . . . -178.9(8) ?
C18B C56B C57B C58B . . . . -175.7(7) ?
C18B C62B C63B C64B . . . . -176.5(6) ?
C56B C18B C62B C63B . . . . -171.4(7) ?
C56B C57B C58B C59B . . . . 160.5(8) ?
C57B C58B C59B C60B . . . . 60.9(12) ?
C58B C59B C60B C61B . . . . 74.1(13) ?
C62B C18B C56B C57B . . . . 171.4(7) ?
C62B C63B C64B C65B . . . . -55.0(10) ?
C63B C64B C65B C66B . . . . -63.7(11) ?
C64B C65B C66B C67 . . . . 178.1(8) ?
C69B C36 C75 C76 . . . . 176.9(5) ?
C69B C70B C71B C72B . . . . 165.1(10) ?
C70B C71B C72B C73B . . . . 171.6(10) ?
C71B C72B C73B C74B . . . . -178.2(11) ?
C77B C78B C79B C80B . . . . -173.0(7) ?
O3B C46B C47B N3B . . . . -178.9(11) ?
N3B C43B C44B C45B . . . . 3.5(12) ?
C37B C38B C39B C40B . . . . -2.5(12) ?
C37B C38B C39B C48B . . . . 172.1(8) ?
C37B C42B C43B N3B . . . . 0.2(11) ?
C37B C42B C43B C44B . . . . -179.1(7) ?
C38B C37B C42B C41B . . . . -0.7(12) ?
C38B C37B C42B C43B . . . . -174.8(7) ?
C38B C39B C40B C41B . . . . 0.0(12) ?
C38B C39B C40B C54B . . . . 177.1(7) ?
C38B C39B C48B C49B . . . . 5.0(15) ?
C38B C39B C48B C53B . . . . -173.9(8) ?
C39B C40B C41B C42B . . . . 1.9(11) ?
C39B C40B C54B C53B . . . . -3.2(8) ?
C39B C40B C54B C82B . . . . 115.0(8) ?
C39B C40B C54B C88B . . . . -122.4(7) ?
C39B C48B C49B C50B . . . . -175.3(8) ?
C39B C48B C53B C52B . . . . 176.6(7) ?
C39B C48B C53B C54B . . . . -3.5(9) ?
C40B C39B C48B C49B . . . . -179.9(8) ?
C40B C39B C48B C53B . . . . 1.2(9) ?
C40B C41B C42B C37B . . . . -1.6(12) ?
C40B C41B C42B C43B . . . . 172.1(7) ?
C40B C54B C82B C83B . . . . -64.5(10) ?
C40B C54B C88B C89B . . . . 50.1(9) ?
C41B C40B C54B C53B . . . . 173.6(8) ?
C41B C40B C54B C82B . . . . -68.2(10) ?
C41B C40B C54B C88B . . . . 54.4(10) ?
C41B C42B C43B N3B . . . . -174.1(8) ?
C41B C42B C43B C44B . . . . 6.6(12) ?
C42B C37B C38B C39B . . . . 2.7(11) ?
C42B C43B C44B C45B . . . . -177.2(7) ?
C43B N3B C47B C46B . . . . 0.4(19) ?
C43B C44B C45B C46B . . . . -2.0(12) ?
C44B C45B C46B O3B . . . . 179.8(7) ?
C44B C45B C46B C47B . . . . -0.3(13) ?
C45B C46B C47B N3B . . . . 1.2(18) ?
C47B N3B C43B C42B . . . . 178.0(10) ?
C47B N3B C43B C44B . . . . -2.7(14) ?
C48B C39B C40B C41B . . . . -175.6(7) ?
C48B C39B C40B C54B . . . . 1.4(9) ?
C48B C49B C50B C51B . . . . -2.0(12) ?
C48B C53B C54B C40B . . . . 4.0(8) ?
C48B C53B C54B C82B . . . . -114.6(7) ?
C48B C53B C54B C88B . . . . 124.1(7) ?
C49B C48B C53B C52B . . . . -2.4(12) ?
C49B C48B C53B C54B . . . . 177.5(7) ?
C49B C50B C51B C52B . . . . -0.7(13) ?
C50B C51B C52B C53B . . . . 1.8(12) ?
C51B C52B C53B C48B . . . . -0.2(11) ?
C51B C52B C53B C54B . . . . 179.9(8) ?
C52B C53B C54B C40B . . . . -176.0(8) ?
C52B C53B C54B C82B . . . . 65.3(10) ?
C52B C53B C54B C88B . . . . -55.9(11) ?
C53B C48B C49B C50B . . . . 3.5(12) ?
C53B C54B C82B C83B . . . . 46.7(10) ?
C53B C54B C88B C89B . . . . -62.1(9) ?
C54B C40B C41B C42B . . . . -174.6(7) ?
C54B C82B C83B C84B . . . . 169.2(8) ?
C54B C88B C89B C90B . . . . 173.3(6) ?
C81B O3B C46B C45B . . . . 5.1(12) ?
C81B O3B C46B C47B . . . . -174.8(9) ?
C82B C54B C88B C89B . . . . 174.8(6) ?
C82B C83B C84B C85B . . . . -172.4(10) ?
C83B C84B C85B C86B . . . . 175.2(10) ?
C84B C85B C86B C87B . . . . -98.5(12) ?
C88B C54B C82B C83B . . . . 170.1(8) ?
C88B C89B C90B C91B . . . . -178.8(6) ?
C89B C90B C91B C92B . . . . 177.5(8) ?
C90B C91B C92B C93B . . . . -148.6(7) ?
O3 C46 C47 N3 . . . . 178.5(11) ?
N3 C43 C44 C45 . . . . -0.9(11) ?
C37 C38 C39 C40 . . . . 1.7(11) ?
C37 C38 C39 C48 . . . . -178.8(8) ?
C37 C42 C43 N3 . . . . 2.8(11) ?
C37 C42 C43 C44 . . . . -174.1(7) ?
C38 C37 C42 C41 . . . . -3.2(11) ?
C38 C37 C42 C43 . . . . 174.4(7) ?
C38 C39 C40 C41 . . . . -3.0(11) ?
C38 C39 C40 C54 . . . . 177.7(7) ?
C38 C39 C48 C49 . . . . -0.4(14) ?
C38 C39 C48 C53 . . . . -179.3(8) ?
C39 C40 C41 C42 . . . . 1.1(11) ?
C39 C40 C54 C53 . . . . 2.7(8) ?
C39 C40 C54 C82 . . . . 122.3(7) ?
C39 C40 C54 C88 . . . . -113.4(8) ?
C39 C48 C49 C50 . . . . -179.0(8) ?
C39 C48 C53 C52 . . . . 179.6(7) ?
C39 C48 C53 C54 . . . . 1.5(9) ?
C40 C39 C48 C49 . . . . 179.2(8) ?
C40 C39 C48 C53 . . . . 0.3(9) ?
C40 C41 C42 C37 . . . . 2.0(11) ?
C40 C41 C42 C43 . . . . -175.5(7) ?
C40 C54 C82 C83 . . . . -62.8(9) ?
C40 C54 C88 C89 . . . . 61.0(10) ?
C41 C40 C54 C53 . . . . -176.7(8) ?
C41 C40 C54 C82 . . . . -57.0(11) ?
C41 C40 C54 C88 . . . . 67.2(11) ?
C41 C42 C43 N3 . . . . -179.6(8) ?
C41 C42 C43 C44 . . . . 3.5(12) ?
C42 C37 C38 C39 . . . . 1.3(11) ?
C42 C43 C44 C45 . . . . 176.0(7) ?
C43 N3 C47 C46 . . . . 1(2) ?
C43 C44 C45 C46 . . . . -0.3(11) ?
C44 C45 C46 O3 . . . . -179.0(8) ?
C44 C45 C46 C47 . . . . 1.8(13) ?
C45 C46 C47 N3 . . . . -2.1(19) ?
C47 N3 C43 C42 . . . . -176.6(11) ?
C47 N3 C43 C44 . . . . 0.6(15) ?
C48 C39 C40 C41 . . . . 177.4(7) ?
C48 C39 C40 C54 . . . . -2.0(9) ?
C48 C49 C50 C51 . . . . 1.1(12) ?
C48 C53 C54 C40 . . . . -2.5(9) ?
C48 C53 C54 C82 . . . . -121.1(7) ?
C48 C53 C54 C88 . . . . 114.9(7) ?
C49 C48 C53 C52 . . . . 0.6(12) ?
C49 C48 C53 C54 . . . . -177.5(7) ?
C49 C50 C51 C52 . . . . -2.2(13) ?
C50 C51 C52 C53 . . . . 2.5(14) ?
C51 C52 C53 C48 . . . . -1.7(13) ?
C51 C52 C53 C54 . . . . 176.1(8) ?
C52 C53 C54 C40 . . . . 179.6(8) ?
C52 C53 C54 C82 . . . . 61.0(11) ?
C52 C53 C54 C88 . . . . -63.0(11) ?
C53 C48 C49 C50 . . . . -0.3(12) ?
C53 C54 C82 C83 . . . . 49.3(9) ?
C53 C54 C88 C89 . . . . -49.3(9) ?
C54 C40 C41 C42 . . . . -179.6(7) ?
C54 C82 C83 C84 . . . . 163.0(7) ?
C54 C88 C89 C90 . . . . 124.3(9) ?
C77 C78 C79 C80 . . . . 178.7(8) ?
C81 O3 C46 C45 . . . . 1.0(13) ?
C81 O3 C46 C47 . . . . -179.7(10) ?
C82 C54 C88 C89 . . . . -174.5(7) ?
C82 C83 C84 C85 . . . . -178.9(8) ?
C83 C84 C85 C86 . . . . 166.6(9) ?
C84 C85 C86 C87 . . . . 174.7(9) ?
C88 C54 C82 C83 . . . . 172.6(7) ?
C88 C89 C90 C91 . . . . 149.7(10) ?
C89 C90 C91 C92 . . . . -146.9(10) ?
C90 C91 C92 C93 . . . . -131.9(12) ?
C1S C2S C3S C4S . . . . -169.3(10) ?
C1S C2S' C3S' C4S' . . . . -169.0(13) ?
C2S C3S C4S C5S . . . . -143.5(11) ?
C2S' C3S' C4S' C5S' . . . . -84.0(17) ?

_cod_database_fobs_code 2243348
